data_4068696
loop_
_publ_author_name
'Miller, Adam D.'
'Johnson, Samuel A.'
'Tupper, Karl A.'
'McBee, Jennifer L.'
'Tilley, T. Don'

_publ_section_title
;
 Unsymmetrical Zirconacyclopentadienes from Isolated Zirconacyclopropenes
 with 1-Alkynylphosphine Ligands
;
_journal_issue 4
_journal_name_full Organometallics
_journal_page_first 1252
_journal_paper_doi 10.1021/om801040t
_journal_volume 28
_journal_year 2009
_chemical_formula_moiety 'C38 H36 N P Zr '
_chemical_formula_sum 'C38 H36 N P Zr'
_chemical_formula_weight 628.90
_space_group_IT_number 14
_symmetry_cell_setting monoclinic
_symmetry_Int_Tables_number 14
_symmetry_space_group_name_Hall '-P 2yn'
_symmetry_space_group_name_H-M 'P 1 21/n 1'
_audit_creation_date 'Thu Sep  2 15:27:55 2004'
_audit_creation_method 'by teXsan'
_cell_angle_alpha 90
_cell_angle_beta 94.276(1)
_cell_angle_gamma 90
_cell_formula_units_Z 4
_cell_length_a 10.0566(6)
_cell_length_b 8.5559(5)
_cell_length_c 35.792(2)
_cell_measurement_reflns_used 4633
_cell_measurement_temperature 173.2
_cell_measurement_theta_max 26.0
_cell_measurement_theta_min 2.3
_cell_volume 3071.1(3)
_computing_cell_refinement 'Bruker-AXS SAINT v6.40'
_computing_data_collection 'Bruker-AXS SMART v5.631'
_computing_data_reduction 'Bruker-AXS SAINT v6.40'
_computing_publication_material teXsan
_computing_structure_refinement teXsan
_computing_structure_solution SIR97
_diffrn_measured_fraction_theta_full 0.9962
_diffrn_measured_fraction_theta_max 0.9962
_diffrn_measurement_device_type 'Bruker APEX'
_diffrn_measurement_method \w-scans
_diffrn_radiation_type 'Mo K\a'
_diffrn_radiation_wavelength 0.7107
_diffrn_reflns_av_R_equivalents 0.026
_diffrn_reflns_limit_h_max 12
_diffrn_reflns_limit_h_min 0
_diffrn_reflns_limit_k_max 10
_diffrn_reflns_limit_k_min 0
_diffrn_reflns_limit_l_max 44
_diffrn_reflns_limit_l_min -44
_diffrn_reflns_number 18147
_diffrn_reflns_theta_full 26.38
_diffrn_reflns_theta_max 26.38
_diffrn_standards_decay_% 0
_diffrn_standards_interval_count 0
_diffrn_standards_interval_time 0
_diffrn_standards_number 0
_exptl_absorpt_coefficient_mu 0.437
_exptl_absorpt_correction_T_max 0.978
_exptl_absorpt_correction_T_min 0.857
_exptl_absorpt_correction_type empirical
_exptl_absorpt_process_details 'Blessing, 1995'
_exptl_crystal_colour red
_exptl_crystal_density_diffrn 1.360
_exptl_crystal_density_method 'not measured'
_exptl_crystal_description plate
_exptl_crystal_F_000 1304.00
_exptl_crystal_size_max 0.250
_exptl_crystal_size_mid 0.240
_exptl_crystal_size_min 0.050
_refine_diff_density_max 0.42
_refine_diff_density_min -0.22
_refine_ls_extinction_method none
_refine_ls_goodness_of_fit_ref 1.407
_refine_ls_hydrogen_treatment constr
_refine_ls_number_parameters 370
_refine_ls_number_reflns 4780
_refine_ls_R_factor_all 0.0477
_refine_ls_R_factor_gt 0.0318
_refine_ls_shift/su_max 0.0039
_refine_ls_structure_factor_coef F
_refine_ls_weighting_details 'w = 1/[\s^2^(Fo) + 0.00022|Fo|^2^]'
_refine_ls_weighting_scheme calc
_refine_ls_wR_factor_all 0.0395
_refine_ls_wR_factor_ref 0.0366
_reflns_number_gt 4780
_reflns_number_total 6274
_reflns_threshold_expression F^2^>3.0\s(F^2^)
_cod_data_source_file om801040t_si_003.cif
_cod_data_source_block adm02
_cod_original_sg_symbol_H-M 'P 21/n     '
_cod_original_formula_sum 'C38 H36 N P Zr '
_cod_database_code 4068696

loop_
_symmetry_equiv_pos_as_xyz
x,y,z
1/2-x,1/2+y,1/2-z
-x,-y,-z
1/2+x,1/2-y,1/2+z

loop_
_atom_site_label
_atom_site_type_symbol
_atom_site_fract_x
_atom_site_fract_y
_atom_site_fract_z
_atom_site_U_iso_or_equiv
_atom_site_adp_type
_atom_site_occupancy
_atom_site_calc_flag
_atom_site_refinement_flags
Zr(1) Zr 0.63115(2) 0.15359(3) 0.668823(6) 0.01871(6) Uani 1.00 d .
P(1) P 0.34759(6) -0.03996(7) 0.61209(2) 0.0230(2) Uani 1.00 d .
N(1) N 0.8542(2) 0.2436(2) 0.65588(6) 0.0263(6) Uani 1.00 d .
C(1) C 0.4273(3) 0.3256(3) 0.67398(8) 0.0291(7) Uani 1.00 d .
C(2) C 0.5273(3) 0.3960(3) 0.69762(7) 0.0277(7) Uani 1.00 d .
C(3) C 0.6247(3) 0.4531(3) 0.67536(7) 0.0287(7) Uani 1.00 d .
C(4) C 0.5828(3) 0.4203(3) 0.63736(7) 0.0284(7) Uani 1.00 d .
C(5) C 0.4601(3) 0.3451(3) 0.63682(7) 0.0280(7) Uani 1.00 d .
C(6) C 0.7589(3) 0.0788(3) 0.73112(7) 0.0329(8) Uani 1.00 d .
C(7) C 0.6276(3) 0.0953(3) 0.73971(7) 0.0311(7) Uani 1.00 d .
C(8) C 0.5511(3) -0.0215(3) 0.72075(7) 0.0301(7) Uani 1.00 d .
C(9) C 0.6387(3) -0.1142(3) 0.70131(7) 0.0309(7) Uani 1.00 d .
C(10) C 0.7662(3) -0.0512(3) 0.70708(7) 0.0315(7) Uani 1.00 d .
C(11) C 0.5155(2) 0.0074(3) 0.62725(6) 0.0205(6) Uani 1.00 d .
C(12) C 0.6347(2) 0.0210(3) 0.61484(6) 0.0206(6) Uani 1.00 d .
C(13) C 0.6957(2) -0.0262(3) 0.58013(6) 0.0226(6) Uani 1.00 d .
C(14) C 0.7926(2) -0.1449(3) 0.58082(7) 0.0274(7) Uani 1.00 d .
C(15) C 0.8483(3) -0.1866(3) 0.54776(8) 0.0322(8) Uani 1.00 d .
C(16) C 0.8151(3) -0.1113(3) 0.51412(7) 0.0326(8) Uani 1.00 d .
C(17) C 0.7209(3) 0.0075(3) 0.51400(7) 0.0336(8) Uani 1.00 d .
C(18) C 0.6603(3) 0.0499(3) 0.54599(7) 0.0283(7) Uani 1.00 d .
C(19) C 0.8352(3) -0.2274(4) 0.61676(8) 0.0405(9) Uani 1.00 d .
C(20) C 0.8809(3) -0.1546(4) 0.47875(8) 0.0466(9) Uani 1.00 d .
C(21) C 0.5569(3) 0.1773(3) 0.54426(7) 0.0409(9) Uani 1.00 d .
C(22) C 0.3431(3) -0.2187(3) 0.58338(7) 0.0247(7) Uani 1.00 d .
C(23) C 0.2182(3) -0.2744(3) 0.57029(8) 0.0376(8) Uani 1.00 d .
C(24) C 0.2060(3) -0.4021(4) 0.54667(9) 0.0453(9) Uani 1.00 d .
C(25) C 0.3185(3) -0.4750(3) 0.53508(8) 0.0385(8) Uani 1.00 d .
C(26) C 0.4426(3) -0.4199(3) 0.54770(7) 0.0319(8) Uani 1.00 d .
C(27) C 0.4548(3) -0.2933(3) 0.57184(7) 0.0273(7) Uani 1.00 d .
C(28) C 0.2829(2) -0.1168(3) 0.65534(7) 0.0231(6) Uani 1.00 d .
C(29) C 0.1952(3) -0.0243(3) 0.67392(7) 0.0300(7) Uani 1.00 d .
C(30) C 0.1519(3) -0.0710(3) 0.70819(8) 0.0356(8) Uani 1.00 d .
C(31) C 0.1952(3) -0.2099(3) 0.72408(7) 0.0349(8) Uani 1.00 d .
C(32) C 0.2801(3) -0.3055(3) 0.70530(7) 0.0307(7) Uani 1.00 d .
C(33) C 0.3224(2) -0.2596(3) 0.67122(7) 0.0255(7) Uani 1.00 d .
C(34) C 0.8986(3) 0.2388(3) 0.62144(7) 0.0330(8) Uani 1.00 d .
C(35) C 1.0122(3) 0.3164(3) 0.61217(8) 0.0380(8) Uani 1.00 d .
C(36) C 1.0843(3) 0.4034(3) 0.63843(8) 0.0360(8) Uani 1.00 d .
C(37) C 1.0410(3) 0.4074(3) 0.67410(8) 0.0373(8) Uani 1.00 d .
C(38) C 0.9275(3) 0.3273(3) 0.68143(7) 0.0328(8) Uani 1.00 d .
C(100) C 0.5244 0.3880 0.6642 0.0025 Uiso 0.00 d P
C(101) C 0.6685 -0.0025 0.7200 0.0025 Uiso 0.00 d P
H(1) H 0.3504 0.2737 0.6818 0.0349 Uiso 1.00 calc .
H(2) H 0.5287 0.4032 0.7243 0.0326 Uiso 1.00 calc .
H(3) H 0.7050 0.5044 0.6841 0.0346 Uiso 1.00 calc .
H(4) H 0.6308 0.4451 0.6161 0.0341 Uiso 1.00 calc .
H(5) H 0.4075 0.3121 0.6150 0.0342 Uiso 1.00 calc .
H(6) H 0.8314 0.1433 0.7401 0.0389 Uiso 1.00 calc .
H(7) H 0.5947 0.1729 0.7557 0.0370 Uiso 1.00 calc .
H(8) H 0.4575 -0.0349 0.7211 0.0367 Uiso 1.00 calc .
H(9) H 0.6152 -0.2044 0.6869 0.0378 Uiso 1.00 calc .
H(10) H 0.8444 -0.0886 0.6967 0.0379 Uiso 1.00 calc .
H(11) H 0.9108 -0.2700 0.5482 0.0385 Uiso 1.00 calc .
H(12) H 0.6975 0.0614 0.4911 0.0398 Uiso 1.00 calc .
H(13) H 0.8794 -0.3231 0.6119 0.0493 Uiso 1.00 calc .
H(14) H 0.7584 -0.2517 0.6303 0.0493 Uiso 1.00 calc .
H(15) H 0.8935 -0.1633 0.6323 0.0493 Uiso 1.00 calc .
H(16) H 0.9270 -0.2525 0.4822 0.0565 Uiso 1.00 calc .
H(17) H 0.9440 -0.0767 0.4730 0.0565 Uiso 1.00 calc .
H(18) H 0.8159 -0.1647 0.4582 0.0565 Uiso 1.00 calc .
H(19) H 0.5427 0.2192 0.5197 0.0509 Uiso 1.00 calc .
H(20) H 0.5824 0.2603 0.5613 0.0509 Uiso 1.00 calc .
H(21) H 0.4722 0.1370 0.5515 0.0509 Uiso 1.00 calc .
H(22) H 0.1404 -0.2236 0.5774 0.0443 Uiso 1.00 calc .
H(23) H 0.1203 -0.4386 0.5380 0.0544 Uiso 1.00 calc .
H(24) H 0.3100 -0.5627 0.5189 0.0458 Uiso 1.00 calc .
H(25) H 0.5202 -0.4700 0.5401 0.0383 Uiso 1.00 calc .
H(26) H 0.5409 -0.2571 0.5805 0.0328 Uiso 1.00 calc .
H(27) H 0.1647 0.0718 0.6631 0.0361 Uiso 1.00 calc .
H(28) H 0.0921 -0.0071 0.7206 0.0426 Uiso 1.00 calc .
H(29) H 0.1670 -0.2407 0.7477 0.0417 Uiso 1.00 calc .
H(30) H 0.3085 -0.4024 0.7161 0.0372 Uiso 1.00 calc .
H(31) H 0.3792 -0.3267 0.6585 0.0311 Uiso 1.00 calc .
H(32) H 0.8495 0.1792 0.6027 0.0396 Uiso 1.00 calc .
H(33) H 1.0403 0.3087 0.5875 0.0458 Uiso 1.00 calc .
H(34) H 1.1603 0.4604 0.6326 0.0437 Uiso 1.00 calc .
H(35) H 1.0894 0.4640 0.6934 0.0438 Uiso 1.00 calc .
H(36) H 0.8996 0.3312 0.7061 0.0387 Uiso 1.00 calc .

loop_
_atom_site_aniso_label
_atom_site_aniso_U_11
_atom_site_aniso_U_22
_atom_site_aniso_U_33
_atom_site_aniso_U_12
_atom_site_aniso_U_13
_atom_site_aniso_U_23
Zr(1) 0.0210(1) 0.0186(1) 0.0165(1) 0.00013(10) 0.00120(8) 0.00009(10)
P(1) 0.0230(4) 0.0230(3) 0.0227(3) -0.0012(3) 0.0005(3) -0.0002(3)
N(1) 0.026(1) 0.026(1) 0.027(1) -0.0009(9) 0.0035(9) -0.0032(9)
C(1) 0.023(1) 0.025(1) 0.040(2) 0.006(1) 0.007(1) 0.001(1)
C(2) 0.034(2) 0.025(1) 0.024(1) 0.008(1) 0.004(1) -0.004(1)
C(3) 0.031(2) 0.019(1) 0.036(2) 0.002(1) -0.000(1) -0.004(1)
C(4) 0.039(2) 0.020(1) 0.027(1) 0.006(1) 0.008(1) 0.005(1)
C(5) 0.033(1) 0.022(1) 0.028(1) 0.010(1) -0.007(1) -0.002(1)
C(6) 0.040(2) 0.036(2) 0.021(1) -0.008(1) -0.009(1) 0.007(1)
C(7) 0.049(2) 0.028(1) 0.017(1) 0.003(1) 0.004(1) 0.004(1)
C(8) 0.033(2) 0.033(1) 0.024(1) -0.004(1) 0.001(1) 0.010(1)
C(9) 0.049(2) 0.021(1) 0.022(1) 0.000(1) -0.004(1) 0.005(1)
C(10) 0.033(2) 0.036(2) 0.026(1) 0.012(1) 0.001(1) 0.010(1)
C(11) 0.027(1) 0.017(1) 0.017(1) 0.0021(10) 0.001(1) 0.0021(9)
C(12) 0.024(1) 0.017(1) 0.020(1) 0.0009(10) 0.000(1) 0.0024(10)
C(13) 0.024(1) 0.023(1) 0.021(1) -0.006(1) 0.003(1) -0.003(1)
C(14) 0.025(1) 0.032(1) 0.025(1) -0.004(1) 0.002(1) -0.003(1)
C(15) 0.025(1) 0.035(2) 0.037(2) -0.001(1) 0.007(1) -0.011(1)
C(16) 0.033(2) 0.039(2) 0.026(1) -0.011(1) 0.009(1) -0.012(1)
C(17) 0.046(2) 0.033(2) 0.022(1) -0.008(1) 0.006(1) -0.003(1)
C(18) 0.037(2) 0.024(1) 0.024(1) -0.003(1) 0.003(1) -0.003(1)
C(19) 0.041(2) 0.043(2) 0.038(2) 0.017(1) 0.003(1) 0.000(1)
C(20) 0.049(2) 0.057(2) 0.036(2) -0.010(2) 0.018(1) -0.014(2)
C(21) 0.062(2) 0.039(2) 0.022(1) 0.013(1) 0.004(1) 0.004(1)
C(22) 0.029(1) 0.025(1) 0.020(1) -0.004(1) 0.001(1) 0.001(1)
C(23) 0.030(2) 0.040(2) 0.043(2) -0.005(1) 0.003(1) -0.011(1)
C(24) 0.035(2) 0.048(2) 0.052(2) -0.012(1) -0.001(1) -0.018(2)
C(25) 0.052(2) 0.033(2) 0.030(1) -0.009(1) 0.005(1) -0.010(1)
C(26) 0.036(2) 0.028(1) 0.032(1) 0.002(1) 0.007(1) -0.001(1)
C(27) 0.028(1) 0.025(1) 0.028(1) -0.003(1) -0.002(1) 0.001(1)
C(28) 0.020(1) 0.025(1) 0.024(1) -0.0042(10) 0.002(1) -0.0048(10)
C(29) 0.026(1) 0.031(1) 0.034(1) 0.001(1) 0.002(1) -0.005(1)
C(30) 0.028(2) 0.044(2) 0.037(2) -0.002(1) 0.013(1) -0.010(1)
C(31) 0.034(2) 0.044(2) 0.028(1) -0.011(1) 0.011(1) -0.002(1)
C(32) 0.033(2) 0.030(1) 0.030(1) -0.007(1) 0.004(1) 0.001(1)
C(33) 0.026(1) 0.026(1) 0.025(1) -0.004(1) 0.005(1) -0.004(1)
C(34) 0.032(2) 0.037(2) 0.031(1) -0.006(1) 0.005(1) -0.007(1)
C(35) 0.038(2) 0.042(2) 0.036(2) -0.005(1) 0.014(1) -0.002(1)
C(36) 0.023(2) 0.035(2) 0.051(2) -0.007(1) 0.006(1) 0.003(1)
C(37) 0.031(2) 0.039(2) 0.042(2) -0.008(1) -0.002(1) -0.005(1)
C(38) 0.033(2) 0.036(2) 0.029(1) -0.005(1) 0.001(1) -0.005(1)

loop_
_atom_type_symbol
_atom_type_description
_atom_type_scat_dispersion_real
_atom_type_scat_dispersion_imag
_atom_type_scat_source
C C 0.003 0.002
;International Tables for Crystallography
(1992, Vol. C, Tables 4.2.6.8 and 6.1.1.1)
;
H H 0.000 0.000
;International Tables for Crystallography
(1992, Vol. C, Table 6.1.1.2)
;
N N 0.006 0.003
;International Tables for Crystallography
(1992, Vol. C, Tables 4.2.6.8 and 6.1.1.1)
;
P P 0.102 0.094
;International Tables for Crystallography
(1992, Vol. C, Tables 4.2.6.8 and 6.1.1.1)
;
Zr Zr -2.967 0.560
;International Tables for Crystallography
(1992, Vol. C, Tables 4.2.6.8 and 6.1.1.1)
;

loop_
_geom_angle_atom_site_label_1
_geom_angle_atom_site_label_2
_geom_angle_atom_site_label_3
_geom_angle
_geom_angle_publ_flag
N(1) Zr(1) C(1) 125.93(7) ?
N(1) Zr(1) C(2) 103.12(8) ?
N(1) Zr(1) C(3) 74.56(7) ?
N(1) Zr(1) C(4) 77.54(8) ?
N(1) Zr(1) C(5) 107.82(8) ?
N(1) Zr(1) C(6) 80.61(8) ?
N(1) Zr(1) C(7) 109.02(8) ?
N(1) Zr(1) C(8) 131.52(8) ?
N(1) Zr(1) C(9) 111.71(8) ?
N(1) Zr(1) C(10) 81.90(8) ?
N(1) Zr(1) C(11) 119.66(8) ?
N(1) Zr(1) C(12) 85.55(8) ?
N(1) Zr(1) C(100) 98.22(5) ?
N(1) Zr(1) C(101) 103.79(5) ?
C(1) Zr(1) C(2) 31.80(8) ?
C(1) Zr(1) C(3) 52.48(8) ?
C(1) Zr(1) C(4) 52.52(8) ?
C(1) Zr(1) C(5) 31.80(8) ?
C(1) Zr(1) C(6) 115.78(9) ?
C(1) Zr(1) C(7) 88.29(9) ?
C(1) Zr(1) C(8) 89.26(8) ?
C(1) Zr(1) C(9) 118.72(9) ?
C(1) Zr(1) C(10) 139.34(8) ?
C(1) Zr(1) C(11) 89.42(8) ?
C(1) Zr(1) C(12) 114.84(9) ?
C(1) Zr(1) C(100) 27.86(6) ?
C(1) Zr(1) C(101) 111.54(6) ?
C(2) Zr(1) C(3) 31.47(8) ?
C(2) Zr(1) C(4) 52.52(8) ?
C(2) Zr(1) C(5) 52.33(8) ?
C(2) Zr(1) C(6) 92.56(9) ?
C(2) Zr(1) C(7) 74.14(8) ?
C(2) Zr(1) C(8) 91.25(8) ?
C(2) Zr(1) C(9) 122.50(8) ?
C(2) Zr(1) C(10) 123.67(8) ?
C(2) Zr(1) C(11) 121.19(8) ?
C(2) Zr(1) C(12) 141.81(8) ?
C(2) Zr(1) C(100) 27.72(6) ?
C(2) Zr(1) C(101) 101.44(6) ?
C(3) Zr(1) C(4) 32.05(8) ?
C(3) Zr(1) C(5) 52.26(8) ?
C(3) Zr(1) C(6) 100.57(9) ?
C(3) Zr(1) C(7) 95.75(8) ?
C(3) Zr(1) C(8) 120.29(8) ?
C(3) Zr(1) C(9) 147.89(8) ?
C(3) Zr(1) C(10) 130.59(9) ?
C(3) Zr(1) C(11) 127.56(8) ?
C(3) Zr(1) C(12) 125.71(8) ?
C(3) Zr(1) C(100) 27.65(6) ?
C(3) Zr(1) C(101) 120.99(6) ?
C(4) Zr(1) C(5) 31.29(8) ?
C(4) Zr(1) C(6) 131.76(9) ?
C(4) Zr(1) C(7) 125.68(8) ?
C(4) Zr(1) C(8) 140.87(8) ?
C(4) Zr(1) C(9) 170.75(9) ?
C(4) Zr(1) C(10) 156.74(9) ?
C(4) Zr(1) C(11) 97.73(8) ?
C(4) Zr(1) C(12) 94.93(8) ?
C(4) Zr(1) C(100) 27.65(5) ?
C(4) Zr(1) C(101) 152.46(6) ?
C(5) Zr(1) C(6) 144.74(9) ?
C(5) Zr(1) C(7) 119.98(8) ?
C(5) Zr(1) C(8) 117.24(8) ?
C(5) Zr(1) C(9) 139.78(9) ?
C(5) Zr(1) C(10) 169.87(8) ?
C(5) Zr(1) C(11) 76.13(8) ?
C(5) Zr(1) C(12) 89.52(8) ?
C(5) Zr(1) C(100) 27.48(5) ?
C(5) Zr(1) C(101) 142.60(6) ?
C(6) Zr(1) C(7) 31.15(8) ?
C(6) Zr(1) C(8) 52.34(8) ?
C(6) Zr(1) C(9) 52.33(8) ?
C(6) Zr(1) C(10) 31.99(9) ?
C(6) Zr(1) C(11) 130.38(8) ?
C(6) Zr(1) C(12) 125.63(9) ?
C(6) Zr(1) C(100) 119.03(7) ?
C(6) Zr(1) C(101) 27.56(6) ?
C(7) Zr(1) C(8) 31.64(8) ?
C(7) Zr(1) C(9) 52.15(8) ?
C(7) Zr(1) C(10) 52.24(8) ?
C(7) Zr(1) C(11) 120.43(8) ?
C(7) Zr(1) C(12) 138.53(8) ?
C(7) Zr(1) C(100) 101.54(6) ?
C(7) Zr(1) C(101) 27.31(6) ?
C(8) Zr(1) C(9) 31.84(8) ?
C(8) Zr(1) C(10) 52.64(8) ?
C(8) Zr(1) C(11) 88.82(8) ?
C(8) Zr(1) C(12) 110.81(8) ?
C(8) Zr(1) C(100) 113.32(6) ?
C(8) Zr(1) C(101) 27.77(6) ?
C(9) Zr(1) C(10) 31.56(8) ?
C(9) Zr(1) C(11) 78.23(8) ?
C(9) Zr(1) C(12) 86.40(8) ?
C(9) Zr(1) C(100) 144.82(6) ?
C(9) Zr(1) C(101) 27.66(6) ?
C(10) Zr(1) C(11) 101.84(9) ?
C(10) Zr(1) C(12) 94.19(8) ?
C(10) Zr(1) C(100) 150.89(6) ?
C(10) Zr(1) C(101) 27.84(6) ?
C(11) Zr(1) C(12) 34.34(8) ?
C(11) Zr(1) C(100) 103.20(6) ?
C(11) Zr(1) C(101) 104.90(6) ?
C(12) Zr(1) C(100) 114.89(6) ?
C(12) Zr(1) C(101) 112.61(6) ?
C(100) Zr(1) C(101) 128.657(10) ?
C(11) P(1) C(22) 110.0(1) ?
C(11) P(1) C(28) 102.2(1) ?
C(22) P(1) C(28) 100.2(1) ?
Zr(1) N(1) C(34) 122.4(2) ?
Zr(1) N(1) C(38) 120.3(2) ?
C(34) N(1) C(38) 116.1(2) ?
Zr(1) C(1) C(2) 75.3(1) ?
Zr(1) C(1) C(5) 75.7(1) ?
Zr(1) C(1) C(100) 63.5(1) ?
C(2) C(1) C(5) 108.2(2) ?
C(2) C(1) C(100) 54.3(1) ?
C(5) C(1) C(100) 53.9(1) ?
Zr(1) C(2) C(1) 72.9(1) ?
Zr(1) C(2) C(3) 74.4(1) ?
Zr(1) C(2) C(100) 62.2(1) ?
C(1) C(2) C(3) 108.0(2) ?
C(1) C(2) C(100) 53.7(1) ?
C(3) C(2) C(100) 54.2(1) ?
Zr(1) C(3) C(2) 74.2(1) ?
Zr(1) C(3) C(4) 74.0(1) ?
Zr(1) C(3) C(100) 62.1(1) ?
C(2) C(3) C(4) 107.9(2) ?
C(2) C(3) C(100) 54.3(1) ?
C(4) C(3) C(100) 53.5(1) ?
Zr(1) C(4) C(3) 73.9(1) ?
Zr(1) C(4) C(5) 74.6(1) ?
Zr(1) C(4) C(100) 62.1(1) ?
C(3) C(4) C(5) 107.7(2) ?
C(3) C(4) C(100) 53.5(1) ?
C(5) C(4) C(100) 54.2(1) ?
Zr(1) C(5) C(1) 72.5(1) ?
Zr(1) C(5) C(4) 74.1(1) ?
Zr(1) C(5) C(100) 61.8(1) ?
C(1) C(5) C(4) 108.2(2) ?
C(1) C(5) C(100) 53.7(1) ?
C(4) C(5) C(100) 54.5(1) ?
Zr(1) C(6) C(7) 75.2(1) ?
Zr(1) C(6) C(10) 73.3(1) ?
Zr(1) C(6) C(101) 62.3(1) ?
C(7) C(6) C(10) 108.1(2) ?
C(7) C(6) C(101) 54.3(2) ?
C(10) C(6) C(101) 53.7(2) ?
Zr(1) C(7) C(6) 73.7(1) ?
Zr(1) C(7) C(8) 73.2(1) ?
Zr(1) C(7) C(101) 61.50(10) ?
C(6) C(7) C(8) 108.5(2) ?
C(6) C(7) C(101) 54.4(2) ?
C(8) C(7) C(101) 54.1(2) ?
Zr(1) C(8) C(7) 75.2(1) ?
Zr(1) C(8) C(9) 74.3(1) ?
Zr(1) C(8) C(101) 62.6(1) ?
C(7) C(8) C(9) 107.4(2) ?
C(7) C(8) C(101) 53.7(2) ?
C(9) C(8) C(101) 53.8(2) ?
Zr(1) C(9) C(8) 73.9(1) ?
Zr(1) C(9) C(10) 73.6(1) ?
Zr(1) C(9) C(101) 62.4(1) ?
C(8) C(9) C(10) 108.2(2) ?
C(8) C(9) C(101) 53.9(2) ?
C(10) C(9) C(101) 54.3(2) ?
Zr(1) C(10) C(6) 74.7(1) ?
Zr(1) C(10) C(9) 74.8(1) ?
Zr(1) C(10) C(101) 63.1(1) ?
C(6) C(10) C(9) 107.8(2) ?
C(6) C(10) C(101) 53.5(2) ?
C(9) C(10) C(101) 54.3(2) ?
Zr(1) C(11) P(1) 140.7(1) ?
Zr(1) C(11) C(12) 74.3(1) ?
P(1) C(11) C(12) 141.7(2) ?
Zr(1) C(12) C(11) 71.4(1) ?
Zr(1) C(12) C(13) 153.4(2) ?
C(11) C(12) C(13) 134.7(2) ?
C(12) C(13) C(14) 120.8(2) ?
C(12) C(13) C(18) 120.5(2) ?
C(14) C(13) C(18) 118.7(2) ?
C(13) C(14) C(15) 119.5(2) ?
C(13) C(14) C(19) 120.5(2) ?
C(15) C(14) C(19) 120.0(2) ?
C(14) C(15) C(16) 122.2(2) ?
C(15) C(16) C(17) 117.6(2) ?
C(15) C(16) C(20) 121.4(3) ?
C(17) C(16) C(20) 121.0(3) ?
C(16) C(17) C(18) 122.1(2) ?
C(13) C(18) C(17) 119.9(2) ?
C(13) C(18) C(21) 120.1(2) ?
C(17) C(18) C(21) 120.1(2) ?
P(1) C(22) C(23) 117.2(2) ?
P(1) C(22) C(27) 124.3(2) ?
C(23) C(22) C(27) 118.3(2) ?
C(22) C(23) C(24) 120.9(3) ?
C(23) C(24) C(25) 120.2(3) ?
C(24) C(25) C(26) 119.3(3) ?
C(25) C(26) C(27) 120.5(2) ?
C(22) C(27) C(26) 120.8(2) ?
P(1) C(28) C(29) 118.3(2) ?
P(1) C(28) C(33) 123.2(2) ?
C(29) C(28) C(33) 118.4(2) ?
C(28) C(29) C(30) 120.6(2) ?
C(29) C(30) C(31) 120.2(2) ?
C(30) C(31) C(32) 119.7(2) ?
C(31) C(32) C(33) 120.1(2) ?
C(28) C(33) C(32) 120.9(2) ?
N(1) C(34) C(35) 122.9(2) ?
C(34) C(35) C(36) 120.1(3) ?
C(35) C(36) C(37) 117.6(2) ?
C(36) C(37) C(38) 119.3(3) ?
N(1) C(38) C(37) 124.0(2) ?
Zr(1) C(100) C(1) 88.7(1) ?
Zr(1) C(100) C(2) 90.1(1) ?
Zr(1) C(100) C(3) 90.3(1) ?
Zr(1) C(100) C(4) 90.3(1) ?
Zr(1) C(100) C(5) 90.7(1) ?
C(1) C(100) C(2) 72.0(2) ?
C(1) C(100) C(3) 143.4(2) ?
C(1) C(100) C(4) 143.6(2) ?
C(1) C(100) C(5) 72.3(2) ?
C(2) C(100) C(3) 71.4(2) ?
C(2) C(100) C(4) 144.4(2) ?
C(2) C(100) C(5) 144.3(2) ?
C(3) C(100) C(4) 73.0(2) ?
C(3) C(100) C(5) 144.3(2) ?
C(4) C(100) C(5) 71.3(2) ?
Zr(1) C(101) C(6) 90.1(1) ?
Zr(1) C(101) C(7) 91.2(1) ?
Zr(1) C(101) C(8) 89.6(1) ?
Zr(1) C(101) C(9) 90.0(1) ?
Zr(1) C(101) C(10) 89.1(1) ?
C(6) C(101) C(7) 71.3(2) ?
C(6) C(101) C(8) 143.5(2) ?
C(6) C(101) C(9) 144.2(2) ?
C(6) C(101) C(10) 72.7(2) ?
C(7) C(101) C(8) 72.3(2) ?
C(7) C(101) C(9) 144.5(2) ?
C(7) C(101) C(10) 144.0(2) ?
C(8) C(101) C(9) 72.3(2) ?
C(8) C(101) C(10) 143.7(2) ?
C(9) C(101) C(10) 71.5(2) ?
Zr(1) C(1) H(1) 115.363 no
C(2) C(1) H(1) 125.747 no
C(5) C(1) H(1) 126.055 no
C(100) C(1) H(1) 178.847 no
Zr(1) C(2) H(2) 118.399 no
C(1) C(2) H(2) 125.947 no
C(3) C(2) H(2) 126.098 no
C(100) C(2) H(2) 179.325 no
Zr(1) C(3) H(3) 117.569 no
C(2) C(3) H(3) 125.932 no
C(4) C(3) H(3) 126.206 no
C(100) C(3) H(3) 179.563 no
Zr(1) C(4) H(4) 117.070 no
C(3) C(4) H(4) 125.968 no
C(5) C(4) H(4) 126.331 no
C(100) C(4) H(4) 178.972 no
Zr(1) C(5) H(5) 119.107 no
C(1) C(5) H(5) 125.892 no
C(4) C(5) H(5) 125.897 no
C(100) C(5) H(5) 179.022 no
Zr(1) C(6) H(6) 118.032 no
C(7) C(6) H(6) 125.820 no
C(10) C(6) H(6) 126.113 no
C(101) C(6) H(6) 179.629 no
Zr(1) C(7) H(7) 119.040 no
C(6) C(7) H(7) 125.747 no
C(8) C(7) H(7) 125.786 no
C(101) C(7) H(7) 179.445 no
Zr(1) C(8) H(8) 116.493 no
C(7) C(8) H(8) 125.952 no
C(9) C(8) H(8) 126.630 no
C(101) C(8) H(8) 178.996 no
Zr(1) C(9) H(9) 118.838 no
C(8) C(9) H(9) 125.979 no
C(10) C(9) H(9) 125.817 no
C(101) C(9) H(9) 178.768 no
Zr(1) C(10) H(10) 116.332 no
C(6) C(10) H(10) 125.914 no
C(9) C(10) H(10) 126.286 no
C(101) C(10) H(10) 179.180 no
C(14) C(15) H(11) 118.977 no
C(16) C(15) H(11) 118.775 no
C(16) C(17) H(12) 118.728 no
C(18) C(17) H(12) 119.195 no
C(14) C(19) H(13) 110.709 no
C(14) C(19) H(14) 110.123 no
C(14) C(19) H(15) 110.713 no
H(13) C(19) H(14) 107.955 no
H(13) C(19) H(15) 109.016 no
H(14) C(19) H(15) 108.243 no
C(16) C(20) H(16) 109.993 no
C(16) C(20) H(17) 110.338 no
C(16) C(20) H(18) 110.550 no
H(16) C(20) H(17) 108.327 no
H(16) C(20) H(18) 108.487 no
H(17) C(20) H(18) 109.091 no
C(18) C(21) H(19) 111.583 no
C(18) C(21) H(20) 111.059 no
C(18) C(21) H(21) 110.417 no
H(19) C(21) H(20) 108.788 no
H(19) C(21) H(21) 107.784 no
H(20) C(21) H(21) 107.044 no
C(22) C(23) H(22) 119.688 no
C(24) C(23) H(22) 119.394 no
C(23) C(24) H(23) 119.849 no
C(25) C(24) H(23) 119.930 no
C(24) C(25) H(24) 120.106 no
C(26) C(25) H(24) 120.633 no
C(25) C(26) H(25) 119.789 no
C(27) C(26) H(25) 119.681 no
C(22) C(27) H(26) 119.527 no
C(26) C(27) H(26) 119.700 no
C(28) C(29) H(27) 119.603 no
C(30) C(29) H(27) 119.765 no
C(29) C(30) H(28) 119.927 no
C(31) C(30) H(28) 119.855 no
C(30) C(31) H(29) 120.121 no
C(32) C(31) H(29) 120.182 no
C(31) C(32) H(30) 119.625 no
C(33) C(32) H(30) 120.302 no
C(28) C(33) H(31) 119.790 no
C(32) C(33) H(31) 119.285 no
N(1) C(34) H(32) 118.231 no
C(35) C(34) H(32) 118.906 no
C(34) C(35) H(33) 119.888 no
C(36) C(35) H(33) 119.962 no
C(35) C(36) H(34) 121.846 no
C(37) C(36) H(34) 120.553 no
C(36) C(37) H(35) 120.370 no
C(38) C(37) H(35) 120.369 no
N(1) C(38) H(36) 117.974 no
C(37) C(38) H(36) 118.019 no

loop_
_geom_bond_atom_site_label_1
_geom_bond_atom_site_label_2
_geom_bond_distance
_geom_bond_publ_flag
Zr(1) N(1) 2.449(2) yes
Zr(1) C(1) 2.542(2) yes
Zr(1) C(2) 2.572(2) yes
Zr(1) C(3) 2.575(3) yes
Zr(1) C(4) 2.575(2) yes
Zr(1) C(5) 2.582(2) yes
Zr(1) C(6) 2.570(3) yes
Zr(1) C(7) 2.589(2) yes
Zr(1) C(8) 2.563(2) yes
Zr(1) C(9) 2.568(2) yes
Zr(1) C(10) 2.552(3) yes
Zr(1) C(11) 2.208(2) yes
Zr(1) C(12) 2.243(2) yes
Zr(1) C(100) 2.2750(2) yes
Zr(1) C(101) 2.2753(2) yes
P(1) C(11) 1.781(2) yes
P(1) C(22) 1.841(3) yes
P(1) C(28) 1.844(2) yes
N(1) C(34) 1.342(3) yes
N(1) C(38) 1.339(3) yes
C(1) C(2) 1.401(4) yes
C(1) C(5) 1.404(4) yes
C(1) C(100) 1.188(3) yes
C(2) C(3) 1.396(3) yes
C(2) C(100) 1.196(2) yes
C(3) C(4) 1.421(4) yes
C(3) C(100) 1.195(3) yes
C(4) C(5) 1.391(4) yes
C(4) C(100) 1.195(2) yes
C(5) C(100) 1.191(2) yes
C(6) C(7) 1.385(4) yes
C(6) C(10) 1.412(4) yes
C(6) C(101) 1.189(3) yes
C(7) C(8) 1.405(4) yes
C(7) C(101) 1.188(3) yes
C(8) C(9) 1.408(4) yes
C(8) C(101) 1.194(3) yes
C(9) C(10) 1.392(4) yes
C(9) C(101) 1.192(3) yes
C(10) C(101) 1.192(3) yes
C(11) C(12) 1.314(3) yes
C(12) C(13) 1.482(3) yes
C(13) C(14) 1.406(3) yes
C(13) C(18) 1.407(3) yes
C(14) C(15) 1.393(3) yes
C(14) C(19) 1.501(4) yes
C(15) C(16) 1.384(4) yes
C(16) C(17) 1.390(4) yes
C(16) C(20) 1.518(4) yes
C(17) C(18) 1.385(3) yes
C(18) C(21) 1.504(4) yes
C(22) C(23) 1.392(4) yes
C(22) C(27) 1.382(4) yes
C(23) C(24) 1.381(4) yes
C(24) C(25) 1.382(4) yes
C(25) C(26) 1.378(4) yes
C(26) C(27) 1.385(4) yes
C(28) C(29) 1.391(3) yes
C(28) C(33) 1.392(3) yes
C(29) C(30) 1.390(4) yes
C(30) C(31) 1.374(4) yes
C(31) C(32) 1.390(4) yes
C(32) C(33) 1.378(3) yes
C(34) C(35) 1.383(4) yes
C(35) C(36) 1.364(4) yes
C(36) C(37) 1.380(4) yes
C(37) C(38) 1.372(4) yes
C(1) H(1) 0.952 no
C(2) H(2) 0.954 no
C(3) H(3) 0.952 no
C(4) H(4) 0.955 no
C(5) H(5) 0.953 no
C(6) H(6) 0.952 no
C(7) H(7) 0.951 no
C(8) H(8) 0.950 no
C(9) H(9) 0.949 no
C(10) H(10) 0.950 no
C(15) H(11) 0.950 no
C(17) H(12) 0.955 no
C(19) H(13) 0.954 no
C(19) H(14) 0.964 no
C(19) H(15) 0.951 no
C(20) H(16) 0.960 no
C(20) H(17) 0.953 no
C(20) H(18) 0.951 no
C(21) H(19) 0.950 no
C(21) H(20) 0.959 no
C(21) H(21) 0.971 no
C(23) H(22) 0.947 no
C(24) H(23) 0.947 no
C(25) H(24) 0.948 no
C(26) H(25) 0.948 no
C(27) H(26) 0.950 no
C(29) H(27) 0.950 no
C(30) H(28) 0.947 no
C(31) H(29) 0.950 no
C(32) H(30) 0.949 no
C(33) H(31) 0.951 no
C(34) H(32) 0.951 no
C(35) H(33) 0.947 no
C(36) H(34) 0.943 no
C(37) H(35) 0.948 no
C(38) H(36) 0.945 no

loop_
_geom_contact_atom_site_label_1
_geom_contact_atom_site_label_2
_geom_contact_distance
_geom_contact_site_symmetry_2
Zr(1) C(1) 2.542(2) .
Zr(1) C(2) 2.572(2) .
Zr(1) C(3) 2.575(3) .
Zr(1) C(4) 2.575(2) .
Zr(1) C(5) 2.582(2) .
Zr(1) C(6) 2.570(3) .
Zr(1) C(7) 2.589(2) .
Zr(1) C(8) 2.563(2) .
Zr(1) C(9) 2.568(2) .
Zr(1) C(10) 2.552(3) .
C(2) C(6) 3.572(4) 2_656
C(2) C(32) 3.589(4) 1_565
C(4) C(27) 3.565(4) 1_565
C(32) C(37) 3.559(4) 1_445

loop_
_geom_torsion_atom_site_label_1
_geom_torsion_atom_site_label_2
_geom_torsion_atom_site_label_3
_geom_torsion_atom_site_label_4
_geom_torsion
_geom_torsion_site_symmetry_1
_geom_torsion_site_symmetry_2
_geom_torsion_site_symmetry_3
_geom_torsion_site_symmetry_4
_geom_torsion_publ_flag
Zr(1) N(1) C(34) C(35) 166.8(2) 1_555 1_555 1_555 1_555 yes
Zr(1) N(1) C(38) C(37) -166.9(2) 1_555 1_555 1_555 1_555 yes
Zr(1) C(1) C(2) C(3) 66.7(2) 1_555 1_555 1_555 1_555 yes
Zr(1) C(1) C(2) C(100) 67.68(9) 1_555 1_555 1_555 1_555 yes
Zr(1) C(1) C(5) C(4) -66.1(2) 1_555 1_555 1_555 1_555 yes
Zr(1) C(1) C(5) C(100) -67.43(9) 1_555 1_555 1_555 1_555 yes
Zr(1) C(1) C(100) C(2) -90.5(1) 1_555 1_555 1_555 1_555 yes
Zr(1) C(1) C(100) C(3) -88.6(3) 1_555 1_555 1_555 1_555 yes
Zr(1) C(1) C(100) C(4) 88.7(3) 1_555 1_555 1_555 1_555 yes
Zr(1) C(1) C(100) C(5) 91.2(1) 1_555 1_555 1_555 1_555 yes
Zr(1) C(2) C(1) C(5) -69.2(2) 1_555 1_555 1_555 1_555 yes
Zr(1) C(2) C(1) C(100) -67.68(9) 1_555 1_555 1_555 1_555 yes
Zr(1) C(2) C(3) C(4) 66.9(2) 1_555 1_555 1_555 1_555 yes
Zr(1) C(2) C(3) C(100) 66.71(9) 1_555 1_555 1_555 1_555 yes
Zr(1) C(2) C(100) C(1) 88.6(1) 1_555 1_555 1_555 1_555 yes
Zr(1) C(2) C(100) C(3) -90.2(1) 1_555 1_555 1_555 1_555 yes
Zr(1) C(2) C(100) C(4) -90.6(3) 1_555 1_555 1_555 1_555 yes
Zr(1) C(2) C(100) C(5) 91.4(2) 1_555 1_555 1_555 1_555 yes
Zr(1) C(3) C(2) C(1) -65.7(2) 1_555 1_555 1_555 1_555 yes
Zr(1) C(3) C(2) C(100) -66.71(9) 1_555 1_555 1_555 1_555 yes
Zr(1) C(3) C(4) C(5) 67.6(2) 1_555 1_555 1_555 1_555 yes
Zr(1) C(3) C(4) C(100) 66.82(9) 1_555 1_555 1_555 1_555 yes
Zr(1) C(3) C(100) C(1) 88.1(2) 1_555 1_555 1_555 1_555 yes
Zr(1) C(3) C(100) C(2) 90.0(1) 1_555 1_555 1_555 1_555 yes
Zr(1) C(3) C(100) C(4) -90.2(1) 1_555 1_555 1_555 1_555 yes
Zr(1) C(3) C(100) C(5) -91.6(3) 1_555 1_555 1_555 1_555 yes
Zr(1) C(4) C(3) C(2) -67.0(2) 1_555 1_555 1_555 1_555 yes
Zr(1) C(4) C(3) C(100) -66.82(9) 1_555 1_555 1_555 1_555 yes
Zr(1) C(4) C(5) C(1) 65.0(2) 1_555 1_555 1_555 1_555 yes
Zr(1) C(4) C(5) C(100) 66.39(9) 1_555 1_555 1_555 1_555 yes
Zr(1) C(4) C(100) C(1) -88.1(2) 1_555 1_555 1_555 1_555 yes
Zr(1) C(4) C(100) C(2) 90.6(3) 1_555 1_555 1_555 1_555 yes
Zr(1) C(4) C(100) C(3) 90.2(1) 1_555 1_555 1_555 1_555 yes
Zr(1) C(4) C(100) C(5) -90.7(1) 1_555 1_555 1_555 1_555 yes
Zr(1) C(5) C(1) C(2) 68.9(2) 1_555 1_555 1_555 1_555 yes
Zr(1) C(5) C(1) C(100) 67.43(9) 1_555 1_555 1_555 1_555 yes
Zr(1) C(5) C(4) C(3) -67.1(2) 1_555 1_555 1_555 1_555 yes
Zr(1) C(5) C(4) C(100) -66.39(9) 1_555 1_555 1_555 1_555 yes
Zr(1) C(5) C(100) C(1) -88.4(1) 1_555 1_555 1_555 1_555 yes
Zr(1) C(5) C(100) C(2) -91.2(2) 1_555 1_555 1_555 1_555 yes
Zr(1) C(5) C(100) C(3) 91.5(3) 1_555 1_555 1_555 1_555 yes
Zr(1) C(5) C(100) C(4) 90.1(1) 1_555 1_555 1_555 1_555 yes
Zr(1) C(6) C(7) C(8) 65.4(2) 1_555 1_555 1_555 1_555 yes
Zr(1) C(6) C(7) C(101) 66.31(9) 1_555 1_555 1_555 1_555 yes
Zr(1) C(6) C(10) C(9) -68.1(2) 1_555 1_555 1_555 1_555 yes
Zr(1) C(6) C(10) C(101) -67.55(10) 1_555 1_555 1_555 1_555 yes
Zr(1) C(6) C(101) C(7) -91.2(1) 1_555 1_555 1_555 1_555 yes
Zr(1) C(6) C(101) C(8) -89.6(3) 1_555 1_555 1_555 1_555 yes
Zr(1) C(6) C(101) C(9) 90.1(3) 1_555 1_555 1_555 1_555 yes
Zr(1) C(6) C(101) C(10) 89.0(1) 1_555 1_555 1_555 1_555 yes
Zr(1) C(7) C(6) C(10) -66.5(2) 1_555 1_555 1_555 1_555 yes
Zr(1) C(7) C(6) C(101) -66.31(9) 1_555 1_555 1_555 1_555 yes
Zr(1) C(7) C(8) C(9) 67.8(2) 1_555 1_555 1_555 1_555 yes
Zr(1) C(7) C(8) C(101) 66.63(9) 1_555 1_555 1_555 1_555 yes
Zr(1) C(7) C(101) C(6) 89.7(1) 1_555 1_555 1_555 1_555 yes
Zr(1) C(7) C(101) C(8) -89.2(1) 1_555 1_555 1_555 1_555 yes
Zr(1) C(7) C(101) C(9) -91.6(3) 1_555 1_555 1_555 1_555 yes
Zr(1) C(7) C(101) C(10) 90.1(3) 1_555 1_555 1_555 1_555 yes
Zr(1) C(8) C(7) C(6) -65.8(2) 1_555 1_555 1_555 1_555 yes
Zr(1) C(8) C(7) C(101) -66.63(9) 1_555 1_555 1_555 1_555 yes
Zr(1) C(8) C(9) C(10) 66.2(2) 1_555 1_555 1_555 1_555 yes
Zr(1) C(8) C(9) C(101) 67.26(9) 1_555 1_555 1_555 1_555 yes
Zr(1) C(8) C(101) C(6) 89.7(3) 1_555 1_555 1_555 1_555 yes
Zr(1) C(8) C(101) C(7) 91.4(1) 1_555 1_555 1_555 1_555 yes
Zr(1) C(8) C(101) C(9) -90.1(1) 1_555 1_555 1_555 1_555 yes
Zr(1) C(8) C(101) C(10) -88.0(3) 1_555 1_555 1_555 1_555 yes
Zr(1) C(9) C(8) C(7) -68.5(2) 1_555 1_555 1_555 1_555 yes
Zr(1) C(9) C(8) C(101) -67.26(9) 1_555 1_555 1_555 1_555 yes
Zr(1) C(9) C(10) C(6) 68.0(2) 1_555 1_555 1_555 1_555 yes
Zr(1) C(9) C(10) C(101) 67.45(10) 1_555 1_555 1_555 1_555 yes
Zr(1) C(9) C(101) C(6) -90.2(3) 1_555 1_555 1_555 1_555 yes
Zr(1) C(9) C(101) C(7) 92.0(3) 1_555 1_555 1_555 1_555 yes
Zr(1) C(9) C(101) C(8) 89.6(1) 1_555 1_555 1_555 1_555 yes
Zr(1) C(9) C(101) C(10) -89.1(1) 1_555 1_555 1_555 1_555 yes
Zr(1) C(10) C(6) C(7) 67.8(2) 1_555 1_555 1_555 1_555 yes
Zr(1) C(10) C(6) C(101) 67.55(10) 1_555 1_555 1_555 1_555 yes
Zr(1) C(10) C(9) C(8) -66.4(2) 1_555 1_555 1_555 1_555 yes
Zr(1) C(10) C(9) C(101) -67.45(10) 1_555 1_555 1_555 1_555 yes
Zr(1) C(10) C(101) C(6) -90.4(1) 1_555 1_555 1_555 1_555 yes
Zr(1) C(10) C(101) C(7) -90.8(3) 1_555 1_555 1_555 1_555 yes
Zr(1) C(10) C(101) C(8) 88.2(3) 1_555 1_555 1_555 1_555 yes
Zr(1) C(10) C(101) C(9) 90.3(1) 1_555 1_555 1_555 1_555 yes
Zr(1) C(11) P(1) C(22) -163.9(2) 1_555 1_555 1_555 1_555 yes
Zr(1) C(11) P(1) C(28) -58.2(2) 1_555 1_555 1_555 1_555 yes
Zr(1) C(11) C(12) C(13) -173.8(3) 1_555 1_555 1_555 1_555 yes
Zr(1) C(12) C(11) P(1) 160.4(3) 1_555 1_555 1_555 1_555 yes
Zr(1) C(12) C(13) C(14) 82.2(4) 1_555 1_555 1_555 1_555 yes
Zr(1) C(12) C(13) C(18) -96.1(4) 1_555 1_555 1_555 1_555 yes
Zr(1) C(100) C(1) C(2) 90.5(1) 1_555 1_555 1_555 1_555 yes
Zr(1) C(100) C(1) C(5) -91.2(1) 1_555 1_555 1_555 1_555 yes
Zr(1) C(100) C(2) C(1) -88.6(1) 1_555 1_555 1_555 1_555 yes
Zr(1) C(100) C(2) C(3) 90.2(1) 1_555 1_555 1_555 1_555 yes
Zr(1) C(100) C(3) C(2) -90.0(1) 1_555 1_555 1_555 1_555 yes
Zr(1) C(100) C(3) C(4) 90.2(1) 1_555 1_555 1_555 1_555 yes
Zr(1) C(100) C(4) C(3) -90.2(1) 1_555 1_555 1_555 1_555 yes
Zr(1) C(100) C(4) C(5) 90.7(1) 1_555 1_555 1_555 1_555 yes
Zr(1) C(100) C(5) C(1) 88.4(1) 1_555 1_555 1_555 1_555 yes
Zr(1) C(100) C(5) C(4) -90.1(1) 1_555 1_555 1_555 1_555 yes
Zr(1) C(101) C(6) C(7) 91.2(1) 1_555 1_555 1_555 1_555 yes
Zr(1) C(101) C(6) C(10) -89.0(1) 1_555 1_555 1_555 1_555 yes
Zr(1) C(101) C(7) C(6) -89.7(1) 1_555 1_555 1_555 1_555 yes
Zr(1) C(101) C(7) C(8) 89.2(1) 1_555 1_555 1_555 1_555 yes
Zr(1) C(101) C(8) C(7) -91.4(1) 1_555 1_555 1_555 1_555 yes
Zr(1) C(101) C(8) C(9) 90.1(1) 1_555 1_555 1_555 1_555 yes
Zr(1) C(101) C(9) C(8) -89.6(1) 1_555 1_555 1_555 1_555 yes
Zr(1) C(101) C(9) C(10) 89.1(1) 1_555 1_555 1_555 1_555 yes
Zr(1) C(101) C(10) C(6) 90.4(1) 1_555 1_555 1_555 1_555 yes
Zr(1) C(101) C(10) C(9) -90.3(1) 1_555 1_555 1_555 1_555 yes
P(1) C(11) Zr(1) N(1) -153.4(2) 1_555 1_555 1_555 1_555 yes
P(1) C(11) Zr(1) C(1) -21.4(2) 1_555 1_555 1_555 1_555 yes
P(1) C(11) Zr(1) C(2) -22.8(2) 1_555 1_555 1_555 1_555 yes
P(1) C(11) Zr(1) C(3) -60.5(2) 1_555 1_555 1_555 1_555 yes
P(1) C(11) Zr(1) C(4) -73.4(2) 1_555 1_555 1_555 1_555 yes
P(1) C(11) Zr(1) C(5) -50.6(2) 1_555 1_555 1_555 1_555 yes
P(1) C(11) Zr(1) C(6) 102.9(2) 1_555 1_555 1_555 1_555 yes
P(1) C(11) Zr(1) C(7) 66.3(2) 1_555 1_555 1_555 1_555 yes
P(1) C(11) Zr(1) C(8) 67.9(2) 1_555 1_555 1_555 1_555 yes
P(1) C(11) Zr(1) C(9) 98.2(2) 1_555 1_555 1_555 1_555 yes
P(1) C(11) Zr(1) C(10) 119.3(2) 1_555 1_555 1_555 1_555 yes
P(1) C(11) Zr(1) C(12) -160.8(3) 1_555 1_555 1_555 1_555 yes
P(1) C(11) Zr(1) C(100) -45.8(2) 1_555 1_555 1_555 1_555 yes
P(1) C(11) Zr(1) C(101) 90.8(2) 1_555 1_555 1_555 1_555 yes
P(1) C(11) C(12) C(13) -13.5(5) 1_555 1_555 1_555 1_555 yes
P(1) C(22) C(23) C(24) 175.9(2) 1_555 1_555 1_555 1_555 yes
P(1) C(22) C(27) C(26) -174.6(2) 1_555 1_555 1_555 1_555 yes
P(1) C(28) C(29) C(30) -174.8(2) 1_555 1_555 1_555 1_555 yes
P(1) C(28) C(33) C(32) 174.2(2) 1_555 1_555 1_555 1_555 yes
N(1) Zr(1) C(1) C(2) -50.5(2) 1_555 1_555 1_555 1_555 yes
N(1) Zr(1) C(1) C(5) 63.1(2) 1_555 1_555 1_555 1_555 yes
N(1) Zr(1) C(1) C(100) 6.6(2) 1_555 1_555 1_555 1_555 yes
N(1) Zr(1) C(2) C(1) 140.1(1) 1_555 1_555 1_555 1_555 yes
N(1) Zr(1) C(2) C(3) 25.2(2) 1_555 1_555 1_555 1_555 yes
N(1) Zr(1) C(2) C(100) 82.6(1) 1_555 1_555 1_555 1_555 yes
N(1) Zr(1) C(3) C(2) -154.5(2) 1_555 1_555 1_555 1_555 yes
N(1) Zr(1) C(3) C(4) 91.1(2) 1_555 1_555 1_555 1_555 yes
N(1) Zr(1) C(3) C(100) 147.9(1) 1_555 1_555 1_555 1_555 yes
N(1) Zr(1) C(4) C(3) -80.7(2) 1_555 1_555 1_555 1_555 yes
N(1) Zr(1) C(4) C(5) 165.2(2) 1_555 1_555 1_555 1_555 yes
N(1) Zr(1) C(4) C(100) -137.5(1) 1_555 1_555 1_555 1_555 yes
N(1) Zr(1) C(5) C(1) -130.6(1) 1_555 1_555 1_555 1_555 yes
N(1) Zr(1) C(5) C(4) -15.2(2) 1_555 1_555 1_555 1_555 yes
N(1) Zr(1) C(5) C(100) -73.0(1) 1_555 1_555 1_555 1_555 yes
N(1) Zr(1) C(6) C(7) 155.8(2) 1_555 1_555 1_555 1_555 yes
N(1) Zr(1) C(6) C(10) -89.7(2) 1_555 1_555 1_555 1_555 yes
N(1) Zr(1) C(6) C(101) -147.0(1) 1_555 1_555 1_555 1_555 yes
N(1) Zr(1) C(7) C(6) -25.3(2) 1_555 1_555 1_555 1_555 yes
N(1) Zr(1) C(7) C(8) -141.0(2) 1_555 1_555 1_555 1_555 yes
N(1) Zr(1) C(7) C(101) -83.2(1) 1_555 1_555 1_555 1_555 yes
N(1) Zr(1) C(8) C(7) 52.6(2) 1_555 1_555 1_555 1_555 yes
N(1) Zr(1) C(8) C(9) -60.7(2) 1_555 1_555 1_555 1_555 yes
N(1) Zr(1) C(8) C(101) -3.8(2) 1_555 1_555 1_555 1_555 yes
N(1) Zr(1) C(9) C(8) 135.3(1) 1_555 1_555 1_555 1_555 yes
N(1) Zr(1) C(9) C(10) 20.3(2) 1_555 1_555 1_555 1_555 yes
N(1) Zr(1) C(9) C(101) 78.1(1) 1_555 1_555 1_555 1_555 yes
N(1) Zr(1) C(10) C(6) 85.2(2) 1_555 1_555 1_555 1_555 yes
N(1) Zr(1) C(10) C(9) -161.0(2) 1_555 1_555 1_555 1_555 yes
N(1) Zr(1) C(10) C(101) 141.7(1) 1_555 1_555 1_555 1_555 yes
N(1) Zr(1) C(11) C(12) 7.4(2) 1_555 1_555 1_555 1_555 yes
N(1) Zr(1) C(12) C(11) -173.5(1) 1_555 1_555 1_555 1_555 yes
N(1) Zr(1) C(12) C(13) -3.4(4) 1_555 1_555 1_555 1_555 yes
N(1) Zr(1) C(100) C(1) -174.6(1) 1_555 1_555 1_555 1_555 yes
N(1) Zr(1) C(100) C(2) -102.6(1) 1_555 1_555 1_555 1_555 yes
N(1) Zr(1) C(100) C(3) -31.2(1) 1_555 1_555 1_555 1_555 yes
N(1) Zr(1) C(100) C(4) 41.8(1) 1_555 1_555 1_555 1_555 yes
N(1) Zr(1) C(100) C(5) 113.1(1) 1_555 1_555 1_555 1_555 yes
N(1) Zr(1) C(101) C(6) 33.6(1) 1_555 1_555 1_555 1_555 yes
N(1) Zr(1) C(101) C(7) 104.8(1) 1_555 1_555 1_555 1_555 yes
N(1) Zr(1) C(101) C(8) 177.1(1) 1_555 1_555 1_555 1_555 yes
N(1) Zr(1) C(101) C(9) -110.6(1) 1_555 1_555 1_555 1_555 yes
N(1) Zr(1) C(101) C(10) -39.1(1) 1_555 1_555 1_555 1_555 yes
N(1) C(34) C(35) C(36) -0.4(5) 1_555 1_555 1_555 1_555 yes
N(1) C(38) C(37) C(36) 0.1(5) 1_555 1_555 1_555 1_555 yes
C(1) Zr(1) N(1) C(34) -98.0(2) 1_555 1_555 1_555 1_555 yes
C(1) Zr(1) N(1) C(38) 69.1(2) 1_555 1_555 1_555 1_555 yes
C(1) Zr(1) C(2) C(3) -114.9(2) 1_555 1_555 1_555 1_555 yes
C(1) Zr(1) C(2) C(100) -57.5(1) 1_555 1_555 1_555 1_555 yes
C(1) Zr(1) C(3) C(2) 37.1(1) 1_555 1_555 1_555 1_555 yes
C(1) Zr(1) C(3) C(4) -77.3(2) 1_555 1_555 1_555 1_555 yes
C(1) Zr(1) C(3) C(100) -20.6(1) 1_555 1_555 1_555 1_555 yes
C(1) Zr(1) C(4) C(3) 77.2(2) 1_555 1_555 1_555 1_555 yes
C(1) Zr(1) C(4) C(5) -36.8(1) 1_555 1_555 1_555 1_555 yes
C(1) Zr(1) C(4) C(100) 20.5(1) 1_555 1_555 1_555 1_555 yes
C(1) Zr(1) C(5) C(4) 115.5(2) 1_555 1_555 1_555 1_555 yes
C(1) Zr(1) C(5) C(100) 57.7(1) 1_555 1_555 1_555 1_555 yes
C(1) Zr(1) C(6) C(7) 30.3(2) 1_555 1_555 1_555 1_555 yes
C(1) Zr(1) C(6) C(10) 144.8(2) 1_555 1_555 1_555 1_555 yes
C(1) Zr(1) C(6) C(101) 87.5(1) 1_555 1_555 1_555 1_555 yes
C(1) Zr(1) C(7) C(6) -152.9(2) 1_555 1_555 1_555 1_555 yes
C(1) Zr(1) C(7) C(8) 91.4(2) 1_555 1_555 1_555 1_555 yes
C(1) Zr(1) C(7) C(101) 149.1(1) 1_555 1_555 1_555 1_555 yes
C(1) Zr(1) C(8) C(7) -87.9(2) 1_555 1_555 1_555 1_555 yes
C(1) Zr(1) C(8) C(9) 158.7(2) 1_555 1_555 1_555 1_555 yes
C(1) Zr(1) C(8) C(101) -144.3(1) 1_555 1_555 1_555 1_555 yes
C(1) Zr(1) C(9) C(8) -24.4(2) 1_555 1_555 1_555 1_555 yes
C(1) Zr(1) C(9) C(10) -139.5(2) 1_555 1_555 1_555 1_555 yes
C(1) Zr(1) C(9) C(101) -81.7(2) 1_555 1_555 1_555 1_555 yes
C(1) Zr(1) C(10) C(6) -52.8(2) 1_555 1_555 1_555 1_555 yes
C(1) Zr(1) C(10) C(9) 60.9(2) 1_555 1_555 1_555 1_555 yes
C(1) Zr(1) C(10) C(101) 3.7(2) 1_555 1_555 1_555 1_555 yes
C(1) Zr(1) C(11) C(12) 139.4(1) 1_555 1_555 1_555 1_555 yes
C(1) Zr(1) C(12) C(11) -45.8(2) 1_555 1_555 1_555 1_555 yes
C(1) Zr(1) C(12) C(13) 124.4(4) 1_555 1_555 1_555 1_555 yes
C(1) Zr(1) C(100) C(2) 72.0(2) 1_555 1_555 1_555 1_555 yes
C(1) Zr(1) C(100) C(3) 143.4(2) 1_555 1_555 1_555 1_555 yes
C(1) Zr(1) C(100) C(4) -143.6(2) 1_555 1_555 1_555 1_555 yes
C(1) Zr(1) C(100) C(5) -72.3(2) 1_555 1_555 1_555 1_555 yes
C(1) Zr(1) C(101) C(6) -104.7(2) 1_555 1_555 1_555 1_555 yes
C(1) Zr(1) C(101) C(7) -33.4(2) 1_555 1_555 1_555 1_555 yes
C(1) Zr(1) C(101) C(8) 38.8(1) 1_555 1_555 1_555 1_555 yes
C(1) Zr(1) C(101) C(9) 111.1(2) 1_555 1_555 1_555 1_555 yes
C(1) Zr(1) C(101) C(10) -177.4(2) 1_555 1_555 1_555 1_555 yes
C(1) C(2) Zr(1) C(3) 114.9(2) 1_555 1_555 1_555 1_555 yes
C(1) C(2) Zr(1) C(4) 77.4(2) 1_555 1_555 1_555 1_555 yes
C(1) C(2) Zr(1) C(5) 37.6(1) 1_555 1_555 1_555 1_555 yes
C(1) C(2) Zr(1) C(6) -138.9(2) 1_555 1_555 1_555 1_555 yes
C(1) C(2) Zr(1) C(7) -113.5(2) 1_555 1_555 1_555 1_555 yes
C(1) C(2) Zr(1) C(8) -86.6(2) 1_555 1_555 1_555 1_555 yes
C(1) C(2) Zr(1) C(9) -93.1(2) 1_555 1_555 1_555 1_555 yes
C(1) C(2) Zr(1) C(10) -130.9(2) 1_555 1_555 1_555 1_555 yes
C(1) C(2) Zr(1) C(11) 2.8(2) 1_555 1_555 1_555 1_555 yes
C(1) C(2) Zr(1) C(12) 40.5(2) 1_555 1_555 1_555 1_555 yes
C(1) C(2) Zr(1) C(100) 57.5(1) 1_555 1_555 1_555 1_555 yes
C(1) C(2) Zr(1) C(101) -112.6(1) 1_555 1_555 1_555 1_555 yes
C(1) C(2) C(3) C(4) 1.2(3) 1_555 1_555 1_555 1_555 yes
C(1) C(2) C(3) C(100) 1.0(2) 1_555 1_555 1_555 1_555 yes
C(1) C(2) C(100) C(3) -178.8(2) 1_555 1_555 1_555 1_555 yes
C(1) C(2) C(100) C(4) -179.2(3) 1_555 1_555 1_555 1_555 yes
C(1) C(2) C(100) C(5) 2.8(3) 1_555 1_555 1_555 1_555 yes
C(1) C(5) Zr(1) C(2) -37.6(1) 1_555 1_555 1_555 1_555 yes
C(1) C(5) Zr(1) C(3) -77.7(2) 1_555 1_555 1_555 1_555 yes
C(1) C(5) Zr(1) C(4) -115.5(2) 1_555 1_555 1_555 1_555 yes
C(1) C(5) Zr(1) C(6) -31.6(2) 1_555 1_555 1_555 1_555 yes
C(1) C(5) Zr(1) C(7) -5.1(2) 1_555 1_555 1_555 1_555 yes
C(1) C(5) Zr(1) C(8) 30.9(2) 1_555 1_555 1_555 1_555 yes
C(1) C(5) Zr(1) C(9) 60.3(2) 1_555 1_555 1_555 1_555 yes
C(1) C(5) Zr(1) C(10) 32.6(5) 1_555 1_555 1_555 1_555 yes
C(1) C(5) Zr(1) C(11) 112.2(2) 1_555 1_555 1_555 1_555 yes
C(1) C(5) Zr(1) C(12) 144.2(2) 1_555 1_555 1_555 1_555 yes
C(1) C(5) Zr(1) C(100) -57.7(1) 1_555 1_555 1_555 1_555 yes
C(1) C(5) Zr(1) C(101) 15.7(2) 1_555 1_555 1_555 1_555 yes
C(1) C(5) C(4) C(3) -2.1(3) 1_555 1_555 1_555 1_555 yes
C(1) C(5) C(4) C(100) -1.4(2) 1_555 1_555 1_555 1_555 yes
C(1) C(5) C(100) C(2) -2.8(3) 1_555 1_555 1_555 1_555 yes
C(1) C(5) C(100) C(3) 179.8(3) 1_555 1_555 1_555 1_555 yes
C(1) C(5) C(100) C(4) 178.4(2) 1_555 1_555 1_555 1_555 yes
C(1) C(100) Zr(1) C(2) -72.0(2) 1_555 1_555 1_555 1_555 yes
C(1) C(100) Zr(1) C(3) -143.4(2) 1_555 1_555 1_555 1_555 yes
C(1) C(100) Zr(1) C(4) 143.6(2) 1_555 1_555 1_555 1_555 yes
C(1) C(100) Zr(1) C(5) 72.3(2) 1_555 1_555 1_555 1_555 yes
C(1) C(100) Zr(1) C(6) -90.8(1) 1_555 1_555 1_555 1_555 yes
C(1) C(100) Zr(1) C(7) -63.2(1) 1_555 1_555 1_555 1_555 yes
C(1) C(100) Zr(1) C(8) -32.3(1) 1_555 1_555 1_555 1_555 yes
C(1) C(100) Zr(1) C(9) -26.0(2) 1_555 1_555 1_555 1_555 yes
C(1) C(100) Zr(1) C(10) -86.5(2) 1_555 1_555 1_555 1_555 yes
C(1) C(100) Zr(1) C(11) 62.2(1) 1_555 1_555 1_555 1_555 yes
C(1) C(100) Zr(1) C(12) 96.5(1) 1_555 1_555 1_555 1_555 yes
C(1) C(100) Zr(1) C(101) -59.5(1) 1_555 1_555 1_555 1_555 yes
C(1) C(100) C(2) C(3) 178.8(2) 1_555 1_555 1_555 1_555 yes
C(1) C(100) C(3) C(2) -1.9(3) 1_555 1_555 1_555 1_555 yes
C(1) C(100) C(3) C(4) 178.3(3) 1_555 1_555 1_555 1_555 yes
C(1) C(100) C(4) C(3) -178.3(3) 1_555 1_555 1_555 1_555 yes
C(1) C(100) C(4) C(5) 2.6(3) 1_555 1_555 1_555 1_555 yes
C(1) C(100) C(5) C(4) -178.4(2) 1_555 1_555 1_555 1_555 yes
C(2) Zr(1) N(1) C(34) -122.7(2) 1_555 1_555 1_555 1_555 yes
C(2) Zr(1) N(1) C(38) 44.4(2) 1_555 1_555 1_555 1_555 yes
C(2) Zr(1) C(1) C(5) 113.6(2) 1_555 1_555 1_555 1_555 yes
C(2) Zr(1) C(1) C(100) 57.1(1) 1_555 1_555 1_555 1_555 yes
C(2) Zr(1) C(3) C(4) -114.4(2) 1_555 1_555 1_555 1_555 yes
C(2) Zr(1) C(3) C(100) -57.6(1) 1_555 1_555 1_555 1_555 yes
C(2) Zr(1) C(4) C(3) 36.8(1) 1_555 1_555 1_555 1_555 yes
C(2) Zr(1) C(4) C(5) -77.2(2) 1_555 1_555 1_555 1_555 yes
C(2) Zr(1) C(4) C(100) -19.9(1) 1_555 1_555 1_555 1_555 yes
C(2) Zr(1) C(5) C(4) 77.9(2) 1_555 1_555 1_555 1_555 yes
C(2) Zr(1) C(5) C(100) 20.1(1) 1_555 1_555 1_555 1_555 yes
C(2) Zr(1) C(6) C(7) 52.9(2) 1_555 1_555 1_555 1_555 yes
C(2) Zr(1) C(6) C(10) 167.4(2) 1_555 1_555 1_555 1_555 yes
C(2) Zr(1) C(6) C(101) 110.1(1) 1_555 1_555 1_555 1_555 yes
C(2) Zr(1) C(7) C(6) -124.0(2) 1_555 1_555 1_555 1_555 yes
C(2) Zr(1) C(7) C(8) 120.3(2) 1_555 1_555 1_555 1_555 yes
C(2) Zr(1) C(7) C(101) 178.1(2) 1_555 1_555 1_555 1_555 yes
C(2) Zr(1) C(8) C(7) -56.2(2) 1_555 1_555 1_555 1_555 yes
C(2) Zr(1) C(8) C(9) -169.5(2) 1_555 1_555 1_555 1_555 yes
C(2) Zr(1) C(8) C(101) -112.6(1) 1_555 1_555 1_555 1_555 yes
C(2) Zr(1) C(9) C(8) 12.4(2) 1_555 1_555 1_555 1_555 yes
C(2) Zr(1) C(9) C(10) -102.6(2) 1_555 1_555 1_555 1_555 yes
C(2) Zr(1) C(9) C(101) -44.8(2) 1_555 1_555 1_555 1_555 yes
C(2) Zr(1) C(10) C(6) -15.2(2) 1_555 1_555 1_555 1_555 yes
C(2) Zr(1) C(10) C(9) 98.6(2) 1_555 1_555 1_555 1_555 yes
C(2) Zr(1) C(10) C(101) 41.3(2) 1_555 1_555 1_555 1_555 yes
C(2) Zr(1) C(11) C(12) 138.0(1) 1_555 1_555 1_555 1_555 yes
C(2) Zr(1) C(12) C(11) -67.9(2) 1_555 1_555 1_555 1_555 yes
C(2) Zr(1) C(12) C(13) 102.3(4) 1_555 1_555 1_555 1_555 yes
C(2) Zr(1) C(100) C(3) 71.4(2) 1_555 1_555 1_555 1_555 yes
C(2) Zr(1) C(100) C(4) 144.4(2) 1_555 1_555 1_555 1_555 yes
C(2) Zr(1) C(100) C(5) -144.3(2) 1_555 1_555 1_555 1_555 yes
C(2) Zr(1) C(101) C(6) -73.2(2) 1_555 1_555 1_555 1_555 yes
C(2) Zr(1) C(101) C(7) -1.9(2) 1_555 1_555 1_555 1_555 yes
C(2) Zr(1) C(101) C(8) 70.3(1) 1_555 1_555 1_555 1_555 yes
C(2) Zr(1) C(101) C(9) 142.6(2) 1_555 1_555 1_555 1_555 yes
C(2) Zr(1) C(101) C(10) -145.9(2) 1_555 1_555 1_555 1_555 yes
C(2) C(1) Zr(1) C(3) -36.7(1) 1_555 1_555 1_555 1_555 yes
C(2) C(1) Zr(1) C(4) -77.4(2) 1_555 1_555 1_555 1_555 yes
C(2) C(1) Zr(1) C(5) -113.6(2) 1_555 1_555 1_555 1_555 yes
C(2) C(1) Zr(1) C(6) 46.8(2) 1_555 1_555 1_555 1_555 yes
C(2) C(1) Zr(1) C(7) 61.9(2) 1_555 1_555 1_555 1_555 yes
C(2) C(1) Zr(1) C(8) 93.6(2) 1_555 1_555 1_555 1_555 yes
C(2) C(1) Zr(1) C(9) 106.2(2) 1_555 1_555 1_555 1_555 yes
C(2) C(1) Zr(1) C(10) 74.8(2) 1_555 1_555 1_555 1_555 yes
C(2) C(1) Zr(1) C(11) -177.6(2) 1_555 1_555 1_555 1_555 yes
C(2) C(1) Zr(1) C(12) -153.8(1) 1_555 1_555 1_555 1_555 yes
C(2) C(1) Zr(1) C(100) -57.1(1) 1_555 1_555 1_555 1_555 yes
C(2) C(1) Zr(1) C(101) 76.6(1) 1_555 1_555 1_555 1_555 yes
C(2) C(1) C(5) C(4) 2.8(3) 1_555 1_555 1_555 1_555 yes
C(2) C(1) C(5) C(100) 1.5(2) 1_555 1_555 1_555 1_555 yes
C(2) C(1) C(100) C(3) 1.9(3) 1_555 1_555 1_555 1_555 yes
C(2) C(1) C(100) C(4) 179.2(3) 1_555 1_555 1_555 1_555 yes
C(2) C(1) C(100) C(5) -178.3(2) 1_555 1_555 1_555 1_555 yes
C(2) C(3) Zr(1) C(4) 114.4(2) 1_555 1_555 1_555 1_555 yes
C(2) C(3) Zr(1) C(5) 77.5(2) 1_555 1_555 1_555 1_555 yes
C(2) C(3) Zr(1) C(6) -77.4(2) 1_555 1_555 1_555 1_555 yes
C(2) C(3) Zr(1) C(7) -46.3(2) 1_555 1_555 1_555 1_555 yes
C(2) C(3) Zr(1) C(8) -25.1(2) 1_555 1_555 1_555 1_555 yes
C(2) C(3) Zr(1) C(9) -48.1(2) 1_555 1_555 1_555 1_555 yes
C(2) C(3) Zr(1) C(10) -89.9(2) 1_555 1_555 1_555 1_555 yes
C(2) C(3) Zr(1) C(11) 89.7(2) 1_555 1_555 1_555 1_555 yes
C(2) C(3) Zr(1) C(12) 132.8(2) 1_555 1_555 1_555 1_555 yes
C(2) C(3) Zr(1) C(100) 57.6(1) 1_555 1_555 1_555 1_555 yes
C(2) C(3) Zr(1) C(101) -57.5(2) 1_555 1_555 1_555 1_555 yes
C(2) C(3) C(4) C(5) 0.5(3) 1_555 1_555 1_555 1_555 yes
C(2) C(3) C(4) C(100) -0.2(2) 1_555 1_555 1_555 1_555 yes
C(2) C(3) C(100) C(4) 179.8(2) 1_555 1_555 1_555 1_555 yes
C(2) C(3) C(100) C(5) 178.4(3) 1_555 1_555 1_555 1_555 yes
C(2) C(100) Zr(1) C(3) -71.4(2) 1_555 1_555 1_555 1_555 yes
C(2) C(100) Zr(1) C(4) -144.4(2) 1_555 1_555 1_555 1_555 yes
C(2) C(100) Zr(1) C(5) 144.3(2) 1_555 1_555 1_555 1_555 yes
C(2) C(100) Zr(1) C(6) -18.8(1) 1_555 1_555 1_555 1_555 yes
C(2) C(100) Zr(1) C(7) 8.8(1) 1_555 1_555 1_555 1_555 yes
C(2) C(100) Zr(1) C(8) 39.7(1) 1_555 1_555 1_555 1_555 yes
C(2) C(100) Zr(1) C(9) 46.0(2) 1_555 1_555 1_555 1_555 yes
C(2) C(100) Zr(1) C(10) -14.5(2) 1_555 1_555 1_555 1_555 yes
C(2) C(100) Zr(1) C(11) 134.2(1) 1_555 1_555 1_555 1_555 yes
C(2) C(100) Zr(1) C(12) 168.5(1) 1_555 1_555 1_555 1_555 yes
C(2) C(100) Zr(1) C(101) 12.5(1) 1_555 1_555 1_555 1_555 yes
C(2) C(100) C(1) C(5) 178.3(2) 1_555 1_555 1_555 1_555 yes
C(2) C(100) C(3) C(4) -179.8(2) 1_555 1_555 1_555 1_555 yes
C(2) C(100) C(4) C(3) 0.4(3) 1_555 1_555 1_555 1_555 yes
C(2) C(100) C(4) C(5) -178.8(3) 1_555 1_555 1_555 1_555 yes
C(2) C(100) C(5) C(4) 178.8(3) 1_555 1_555 1_555 1_555 yes
C(3) Zr(1) N(1) C(34) -109.3(2) 1_555 1_555 1_555 1_555 yes
C(3) Zr(1) N(1) C(38) 57.8(2) 1_555 1_555 1_555 1_555 yes
C(3) Zr(1) C(1) C(5) 76.9(2) 1_555 1_555 1_555 1_555 yes
C(3) Zr(1) C(1) C(100) 20.4(1) 1_555 1_555 1_555 1_555 yes
C(3) Zr(1) C(2) C(100) 57.4(1) 1_555 1_555 1_555 1_555 yes
C(3) Zr(1) C(4) C(5) -114.0(2) 1_555 1_555 1_555 1_555 yes
C(3) Zr(1) C(4) C(100) -56.7(1) 1_555 1_555 1_555 1_555 yes
C(3) Zr(1) C(5) C(4) 37.8(1) 1_555 1_555 1_555 1_555 yes
C(3) Zr(1) C(5) C(100) -20.0(1) 1_555 1_555 1_555 1_555 yes
C(3) Zr(1) C(6) C(7) 83.6(2) 1_555 1_555 1_555 1_555 yes
C(3) Zr(1) C(6) C(10) -161.9(2) 1_555 1_555 1_555 1_555 yes
C(3) Zr(1) C(6) C(101) 140.8(1) 1_555 1_555 1_555 1_555 yes
C(3) Zr(1) C(7) C(6) -100.9(2) 1_555 1_555 1_555 1_555 yes
C(3) Zr(1) C(7) C(8) 143.4(2) 1_555 1_555 1_555 1_555 yes
C(3) Zr(1) C(7) C(101) -158.8(1) 1_555 1_555 1_555 1_555 yes
C(3) Zr(1) C(8) C(7) -43.4(2) 1_555 1_555 1_555 1_555 yes
C(3) Zr(1) C(8) C(9) -156.7(1) 1_555 1_555 1_555 1_555 yes
C(3) Zr(1) C(8) C(101) -99.8(1) 1_555 1_555 1_555 1_555 yes
C(3) Zr(1) C(9) C(8) 39.9(2) 1_555 1_555 1_555 1_555 yes
C(3) Zr(1) C(9) C(10) -75.2(2) 1_555 1_555 1_555 1_555 yes
C(3) Zr(1) C(9) C(101) -17.4(2) 1_555 1_555 1_555 1_555 yes
C(3) Zr(1) C(10) C(6) 23.7(2) 1_555 1_555 1_555 1_555 yes
C(3) Zr(1) C(10) C(9) 137.4(2) 1_555 1_555 1_555 1_555 yes
C(3) Zr(1) C(10) C(101) 80.2(2) 1_555 1_555 1_555 1_555 yes
C(3) Zr(1) C(11) C(12) 100.3(2) 1_555 1_555 1_555 1_555 yes
C(3) Zr(1) C(12) C(11) -106.2(1) 1_555 1_555 1_555 1_555 yes
C(3) Zr(1) C(12) C(13) 64.0(4) 1_555 1_555 1_555 1_555 yes
C(3) Zr(1) C(100) C(4) 73.0(2) 1_555 1_555 1_555 1_555 yes
C(3) Zr(1) C(100) C(5) 144.3(2) 1_555 1_555 1_555 1_555 yes
C(3) Zr(1) C(101) C(6) -46.5(2) 1_555 1_555 1_555 1_555 yes
C(3) Zr(1) C(101) C(7) 24.8(2) 1_555 1_555 1_555 1_555 yes
C(3) Zr(1) C(101) C(8) 97.0(1) 1_555 1_555 1_555 1_555 yes
C(3) Zr(1) C(101) C(9) 169.3(2) 1_555 1_555 1_555 1_555 yes
C(3) Zr(1) C(101) C(10) -119.2(2) 1_555 1_555 1_555 1_555 yes
C(3) C(2) Zr(1) C(4) -37.5(1) 1_555 1_555 1_555 1_555 yes
C(3) C(2) Zr(1) C(5) -77.3(2) 1_555 1_555 1_555 1_555 yes
C(3) C(2) Zr(1) C(6) 106.2(2) 1_555 1_555 1_555 1_555 yes
C(3) C(2) Zr(1) C(7) 131.6(2) 1_555 1_555 1_555 1_555 yes
C(3) C(2) Zr(1) C(8) 158.5(2) 1_555 1_555 1_555 1_555 yes
C(3) C(2) Zr(1) C(9) 152.0(1) 1_555 1_555 1_555 1_555 yes
C(3) C(2) Zr(1) C(10) 114.2(2) 1_555 1_555 1_555 1_555 yes
C(3) C(2) Zr(1) C(11) -112.1(2) 1_555 1_555 1_555 1_555 yes
C(3) C(2) Zr(1) C(12) -74.4(2) 1_555 1_555 1_555 1_555 yes
C(3) C(2) Zr(1) C(100) -57.4(1) 1_555 1_555 1_555 1_555 yes
C(3) C(2) Zr(1) C(101) 132.5(1) 1_555 1_555 1_555 1_555 yes
C(3) C(2) C(1) C(5) -2.5(3) 1_555 1_555 1_555 1_555 yes
C(3) C(2) C(1) C(100) -1.0(2) 1_555 1_555 1_555 1_555 yes
C(3) C(2) C(100) C(4) -0.4(3) 1_555 1_555 1_555 1_555 yes
C(3) C(2) C(100) C(5) -178.4(3) 1_555 1_555 1_555 1_555 yes
C(3) C(4) Zr(1) C(5) 114.0(2) 1_555 1_555 1_555 1_555 yes
C(3) C(4) Zr(1) C(6) -15.7(2) 1_555 1_555 1_555 1_555 yes
C(3) C(4) Zr(1) C(7) 23.9(2) 1_555 1_555 1_555 1_555 yes
C(3) C(4) Zr(1) C(8) 62.8(2) 1_555 1_555 1_555 1_555 yes
C(3) C(4) Zr(1) C(9) 97.0(5) 1_555 1_555 1_555 1_555 yes
C(3) C(4) Zr(1) C(10) -52.3(3) 1_555 1_555 1_555 1_555 yes
C(3) C(4) Zr(1) C(11) 160.5(2) 1_555 1_555 1_555 1_555 yes
C(3) C(4) Zr(1) C(12) -165.1(2) 1_555 1_555 1_555 1_555 yes
C(3) C(4) Zr(1) C(100) 56.7(1) 1_555 1_555 1_555 1_555 yes
C(3) C(4) Zr(1) C(101) 15.2(2) 1_555 1_555 1_555 1_555 yes
C(3) C(4) C(5) C(100) -0.7(2) 1_555 1_555 1_555 1_555 yes
C(3) C(4) C(100) C(5) 179.1(2) 1_555 1_555 1_555 1_555 yes
C(3) C(100) Zr(1) C(4) -73.0(2) 1_555 1_555 1_555 1_555 yes
C(3) C(100) Zr(1) C(5) -144.3(2) 1_555 1_555 1_555 1_555 yes
C(3) C(100) Zr(1) C(6) 52.6(1) 1_555 1_555 1_555 1_555 yes
C(3) C(100) Zr(1) C(7) 80.3(1) 1_555 1_555 1_555 1_555 yes
C(3) C(100) Zr(1) C(8) 111.1(1) 1_555 1_555 1_555 1_555 yes
C(3) C(100) Zr(1) C(9) 117.4(2) 1_555 1_555 1_555 1_555 yes
C(3) C(100) Zr(1) C(10) 56.9(2) 1_555 1_555 1_555 1_555 yes
C(3) C(100) Zr(1) C(11) -154.4(1) 1_555 1_555 1_555 1_555 yes
C(3) C(100) Zr(1) C(12) -120.1(1) 1_555 1_555 1_555 1_555 yes
C(3) C(100) Zr(1) C(101) 83.9(1) 1_555 1_555 1_555 1_555 yes
C(3) C(100) C(1) C(5) -179.8(3) 1_555 1_555 1_555 1_555 yes
C(3) C(100) C(4) C(5) -179.1(2) 1_555 1_555 1_555 1_555 yes
C(3) C(100) C(5) C(4) 1.4(3) 1_555 1_555 1_555 1_555 yes
C(4) Zr(1) N(1) C(34) -76.4(2) 1_555 1_555 1_555 1_555 yes
C(4) Zr(1) N(1) C(38) 90.7(2) 1_555 1_555 1_555 1_555 yes
C(4) Zr(1) C(1) C(5) 36.2(1) 1_555 1_555 1_555 1_555 yes
C(4) Zr(1) C(1) C(100) -20.3(1) 1_555 1_555 1_555 1_555 yes
C(4) Zr(1) C(2) C(100) 19.9(1) 1_555 1_555 1_555 1_555 yes
C(4) Zr(1) C(3) C(100) 56.8(1) 1_555 1_555 1_555 1_555 yes
C(4) Zr(1) C(5) C(100) -57.8(1) 1_555 1_555 1_555 1_555 yes
C(4) Zr(1) C(6) C(7) 92.0(2) 1_555 1_555 1_555 1_555 yes
C(4) Zr(1) C(6) C(10) -153.6(1) 1_555 1_555 1_555 1_555 yes
C(4) Zr(1) C(6) C(101) 149.1(1) 1_555 1_555 1_555 1_555 yes
C(4) Zr(1) C(7) C(6) -113.4(2) 1_555 1_555 1_555 1_555 yes
C(4) Zr(1) C(7) C(8) 130.9(2) 1_555 1_555 1_555 1_555 yes
C(4) Zr(1) C(7) C(101) -171.3(1) 1_555 1_555 1_555 1_555 yes
C(4) Zr(1) C(8) C(7) -76.5(2) 1_555 1_555 1_555 1_555 yes
C(4) Zr(1) C(8) C(9) 170.1(1) 1_555 1_555 1_555 1_555 yes
C(4) Zr(1) C(8) C(101) -132.9(1) 1_555 1_555 1_555 1_555 yes
C(4) Zr(1) C(9) C(8) -42.3(6) 1_555 1_555 1_555 1_555 yes
C(4) Zr(1) C(9) C(10) -157.4(5) 1_555 1_555 1_555 1_555 yes
C(4) Zr(1) C(9) C(101) -99.6(5) 1_555 1_555 1_555 1_555 yes
C(4) Zr(1) C(10) C(6) 57.3(3) 1_555 1_555 1_555 1_555 yes
C(4) Zr(1) C(10) C(9) 171.0(2) 1_555 1_555 1_555 1_555 yes
C(4) Zr(1) C(10) C(101) 113.8(2) 1_555 1_555 1_555 1_555 yes
C(4) Zr(1) C(11) C(12) 87.4(1) 1_555 1_555 1_555 1_555 yes
C(4) Zr(1) C(12) C(11) -96.5(1) 1_555 1_555 1_555 1_555 yes
C(4) Zr(1) C(12) C(13) 73.7(4) 1_555 1_555 1_555 1_555 yes
C(4) Zr(1) C(100) C(5) 71.3(2) 1_555 1_555 1_555 1_555 yes
C(4) Zr(1) C(101) C(6) -55.9(2) 1_555 1_555 1_555 1_555 yes
C(4) Zr(1) C(101) C(7) 15.4(2) 1_555 1_555 1_555 1_555 yes
C(4) Zr(1) C(101) C(8) 87.7(2) 1_555 1_555 1_555 1_555 yes
C(4) Zr(1) C(101) C(9) 160.0(2) 1_555 1_555 1_555 1_555 yes
C(4) Zr(1) C(101) C(10) -128.6(2) 1_555 1_555 1_555 1_555 yes
C(4) C(3) Zr(1) C(5) -36.9(1) 1_555 1_555 1_555 1_555 yes
C(4) C(3) Zr(1) C(6) 168.2(2) 1_555 1_555 1_555 1_555 yes
C(4) C(3) Zr(1) C(7) -160.7(2) 1_555 1_555 1_555 1_555 yes
C(4) C(3) Zr(1) C(8) -139.5(1) 1_555 1_555 1_555 1_555 yes
C(4) C(3) Zr(1) C(9) -162.5(2) 1_555 1_555 1_555 1_555 yes
C(4) C(3) Zr(1) C(10) 155.7(1) 1_555 1_555 1_555 1_555 yes
C(4) C(3) Zr(1) C(11) -24.7(2) 1_555 1_555 1_555 1_555 yes
C(4) C(3) Zr(1) C(12) 18.4(2) 1_555 1_555 1_555 1_555 yes
C(4) C(3) Zr(1) C(100) -56.8(1) 1_555 1_555 1_555 1_555 yes
C(4) C(3) Zr(1) C(101) -171.8(1) 1_555 1_555 1_555 1_555 yes
C(4) C(3) C(2) C(100) 0.2(2) 1_555 1_555 1_555 1_555 yes
C(4) C(3) C(100) C(5) -1.4(3) 1_555 1_555 1_555 1_555 yes
C(4) C(5) Zr(1) C(6) 83.9(2) 1_555 1_555 1_555 1_555 yes
C(4) C(5) Zr(1) C(7) 110.3(2) 1_555 1_555 1_555 1_555 yes
C(4) C(5) Zr(1) C(8) 146.4(1) 1_555 1_555 1_555 1_555 yes
C(4) C(5) Zr(1) C(9) 175.8(1) 1_555 1_555 1_555 1_555 yes
C(4) C(5) Zr(1) C(10) 148.1(4) 1_555 1_555 1_555 1_555 yes
C(4) C(5) Zr(1) C(11) -132.3(2) 1_555 1_555 1_555 1_555 yes
C(4) C(5) Zr(1) C(12) -100.3(2) 1_555 1_555 1_555 1_555 yes
C(4) C(5) Zr(1) C(100) 57.8(1) 1_555 1_555 1_555 1_555 yes
C(4) C(5) Zr(1) C(101) 131.2(1) 1_555 1_555 1_555 1_555 yes
C(4) C(5) C(1) C(100) 1.4(2) 1_555 1_555 1_555 1_555 yes
C(4) C(100) Zr(1) C(5) -71.3(2) 1_555 1_555 1_555 1_555 yes
C(4) C(100) Zr(1) C(6) 125.6(2) 1_555 1_555 1_555 1_555 yes
C(4) C(100) Zr(1) C(7) 153.3(1) 1_555 1_555 1_555 1_555 yes
C(4) C(100) Zr(1) C(8) -175.9(1) 1_555 1_555 1_555 1_555 yes
C(4) C(100) Zr(1) C(9) -169.6(2) 1_555 1_555 1_555 1_555 yes
C(4) C(100) Zr(1) C(10) 129.9(2) 1_555 1_555 1_555 1_555 yes
C(4) C(100) Zr(1) C(11) -81.4(1) 1_555 1_555 1_555 1_555 yes
C(4) C(100) Zr(1) C(12) -47.1(1) 1_555 1_555 1_555 1_555 yes
C(4) C(100) Zr(1) C(101) 156.9(1) 1_555 1_555 1_555 1_555 yes
C(4) C(100) C(1) C(5) -2.5(3) 1_555 1_555 1_555 1_555 yes
C(5) Zr(1) N(1) C(34) -68.4(2) 1_555 1_555 1_555 1_555 yes
C(5) Zr(1) N(1) C(38) 98.7(2) 1_555 1_555 1_555 1_555 yes
C(5) Zr(1) C(1) C(100) -56.5(1) 1_555 1_555 1_555 1_555 yes
C(5) Zr(1) C(2) C(100) -19.9(1) 1_555 1_555 1_555 1_555 yes
C(5) Zr(1) C(3) C(100) 19.9(1) 1_555 1_555 1_555 1_555 yes
C(5) Zr(1) C(4) C(100) 57.3(1) 1_555 1_555 1_555 1_555 yes
C(5) Zr(1) C(6) C(7) 48.2(2) 1_555 1_555 1_555 1_555 yes
C(5) Zr(1) C(6) C(10) 162.6(2) 1_555 1_555 1_555 1_555 yes
C(5) Zr(1) C(6) C(101) 105.3(2) 1_555 1_555 1_555 1_555 yes
C(5) Zr(1) C(7) C(6) -150.2(2) 1_555 1_555 1_555 1_555 yes
C(5) Zr(1) C(7) C(8) 94.1(2) 1_555 1_555 1_555 1_555 yes
C(5) Zr(1) C(7) C(101) 151.9(1) 1_555 1_555 1_555 1_555 yes
C(5) Zr(1) C(8) C(7) -103.6(2) 1_555 1_555 1_555 1_555 yes
C(5) Zr(1) C(8) C(9) 143.0(1) 1_555 1_555 1_555 1_555 yes
C(5) Zr(1) C(8) C(101) -160.0(1) 1_555 1_555 1_555 1_555 yes
C(5) Zr(1) C(9) C(8) -55.9(2) 1_555 1_555 1_555 1_555 yes
C(5) Zr(1) C(9) C(10) -171.0(1) 1_555 1_555 1_555 1_555 yes
C(5) Zr(1) C(9) C(101) -113.2(1) 1_555 1_555 1_555 1_555 yes
C(5) Zr(1) C(10) C(6) -78.7(5) 1_555 1_555 1_555 1_555 yes
C(5) Zr(1) C(10) C(9) 35.1(5) 1_555 1_555 1_555 1_555 yes
C(5) Zr(1) C(10) C(101) -22.2(6) 1_555 1_555 1_555 1_555 yes
C(5) Zr(1) C(11) C(12) 110.2(1) 1_555 1_555 1_555 1_555 yes
C(5) Zr(1) C(12) C(11) -65.6(1) 1_555 1_555 1_555 1_555 yes
C(5) Zr(1) C(12) C(13) 104.6(4) 1_555 1_555 1_555 1_555 yes
C(5) Zr(1) C(101) C(6) -113.6(2) 1_555 1_555 1_555 1_555 yes
C(5) Zr(1) C(101) C(7) -42.3(2) 1_555 1_555 1_555 1_555 yes
C(5) Zr(1) C(101) C(8) 30.0(2) 1_555 1_555 1_555 1_555 yes
C(5) Zr(1) C(101) C(9) 102.3(2) 1_555 1_555 1_555 1_555 yes
C(5) Zr(1) C(101) C(10) 173.7(2) 1_555 1_555 1_555 1_555 yes
C(5) C(1) Zr(1) C(6) 160.4(1) 1_555 1_555 1_555 1_555 yes
C(5) C(1) Zr(1) C(7) 175.5(2) 1_555 1_555 1_555 1_555 yes
C(5) C(1) Zr(1) C(8) -152.8(2) 1_555 1_555 1_555 1_555 yes
C(5) C(1) Zr(1) C(9) -140.2(1) 1_555 1_555 1_555 1_555 yes
C(5) C(1) Zr(1) C(10) -171.6(2) 1_555 1_555 1_555 1_555 yes
C(5) C(1) Zr(1) C(11) -64.0(2) 1_555 1_555 1_555 1_555 yes
C(5) C(1) Zr(1) C(12) -40.2(2) 1_555 1_555 1_555 1_555 yes
C(5) C(1) Zr(1) C(100) 56.5(1) 1_555 1_555 1_555 1_555 yes
C(5) C(1) Zr(1) C(101) -169.8(1) 1_555 1_555 1_555 1_555 yes
C(5) C(1) C(2) C(100) -1.5(2) 1_555 1_555 1_555 1_555 yes
C(5) C(4) Zr(1) C(6) -129.7(2) 1_555 1_555 1_555 1_555 yes
C(5) C(4) Zr(1) C(7) -90.2(2) 1_555 1_555 1_555 1_555 yes
C(5) C(4) Zr(1) C(8) -51.3(2) 1_555 1_555 1_555 1_555 yes
C(5) C(4) Zr(1) C(9) -17.0(6) 1_555 1_555 1_555 1_555 yes
C(5) C(4) Zr(1) C(10) -166.4(2) 1_555 1_555 1_555 1_555 yes
C(5) C(4) Zr(1) C(11) 46.4(2) 1_555 1_555 1_555 1_555 yes
C(5) C(4) Zr(1) C(12) 80.9(2) 1_555 1_555 1_555 1_555 yes
C(5) C(4) Zr(1) C(100) -57.3(1) 1_555 1_555 1_555 1_555 yes
C(5) C(4) Zr(1) C(101) -98.8(2) 1_555 1_555 1_555 1_555 yes
C(5) C(4) C(3) C(100) 0.7(2) 1_555 1_555 1_555 1_555 yes
C(5) C(100) Zr(1) C(6) -163.1(1) 1_555 1_555 1_555 1_555 yes
C(5) C(100) Zr(1) C(7) -135.4(1) 1_555 1_555 1_555 1_555 yes
C(5) C(100) Zr(1) C(8) -104.6(1) 1_555 1_555 1_555 1_555 yes
C(5) C(100) Zr(1) C(9) -98.3(2) 1_555 1_555 1_555 1_555 yes
C(5) C(100) Zr(1) C(10) -158.8(2) 1_555 1_555 1_555 1_555 yes
C(5) C(100) Zr(1) C(11) -10.1(1) 1_555 1_555 1_555 1_555 yes
C(5) C(100) Zr(1) C(12) 24.2(1) 1_555 1_555 1_555 1_555 yes
C(5) C(100) Zr(1) C(101) -131.8(1) 1_555 1_555 1_555 1_555 yes
C(6) Zr(1) N(1) C(34) 146.9(2) 1_555 1_555 1_555 1_555 yes
C(6) Zr(1) N(1) C(38) -46.0(2) 1_555 1_555 1_555 1_555 yes
C(6) Zr(1) C(1) C(100) 103.9(1) 1_555 1_555 1_555 1_555 yes
C(6) Zr(1) C(2) C(100) 163.6(1) 1_555 1_555 1_555 1_555 yes
C(6) Zr(1) C(3) C(100) -135.0(1) 1_555 1_555 1_555 1_555 yes
C(6) Zr(1) C(4) C(100) -72.4(2) 1_555 1_555 1_555 1_555 yes
C(6) Zr(1) C(5) C(100) 26.1(2) 1_555 1_555 1_555 1_555 yes
C(6) Zr(1) C(7) C(8) -115.7(2) 1_555 1_555 1_555 1_555 yes
C(6) Zr(1) C(7) C(101) -57.9(2) 1_555 1_555 1_555 1_555 yes
C(6) Zr(1) C(8) C(7) 36.1(2) 1_555 1_555 1_555 1_555 yes
C(6) Zr(1) C(8) C(9) -77.3(2) 1_555 1_555 1_555 1_555 yes
C(6) Zr(1) C(8) C(101) -20.3(1) 1_555 1_555 1_555 1_555 yes
C(6) Zr(1) C(9) C(8) 77.3(2) 1_555 1_555 1_555 1_555 yes
C(6) Zr(1) C(9) C(10) -37.8(1) 1_555 1_555 1_555 1_555 yes
C(6) Zr(1) C(9) C(101) 20.0(1) 1_555 1_555 1_555 1_555 yes
C(6) Zr(1) C(10) C(9) 113.7(2) 1_555 1_555 1_555 1_555 yes
C(6) Zr(1) C(10) C(101) 56.5(2) 1_555 1_555 1_555 1_555 yes
C(6) Zr(1) C(11) C(12) -96.4(2) 1_555 1_555 1_555 1_555 yes
C(6) Zr(1) C(12) C(11) 111.3(1) 1_555 1_555 1_555 1_555 yes
C(6) Zr(1) C(12) C(13) -78.5(4) 1_555 1_555 1_555 1_555 yes
C(6) Zr(1) C(101) C(7) 71.3(2) 1_555 1_555 1_555 1_555 yes
C(6) Zr(1) C(101) C(8) 143.5(2) 1_555 1_555 1_555 1_555 yes
C(6) Zr(1) C(101) C(9) -144.2(2) 1_555 1_555 1_555 1_555 yes
C(6) Zr(1) C(101) C(10) -72.7(2) 1_555 1_555 1_555 1_555 yes
C(6) C(7) Zr(1) C(8) 115.7(2) 1_555 1_555 1_555 1_555 yes
C(6) C(7) Zr(1) C(9) 77.8(2) 1_555 1_555 1_555 1_555 yes
C(6) C(7) Zr(1) C(10) 37.6(2) 1_555 1_555 1_555 1_555 yes
C(6) C(7) Zr(1) C(11) 118.7(2) 1_555 1_555 1_555 1_555 yes
C(6) C(7) Zr(1) C(12) 80.1(2) 1_555 1_555 1_555 1_555 yes
C(6) C(7) Zr(1) C(100) -128.3(2) 1_555 1_555 1_555 1_555 yes
C(6) C(7) Zr(1) C(101) 57.9(2) 1_555 1_555 1_555 1_555 yes
C(6) C(7) C(8) C(9) 2.1(3) 1_555 1_555 1_555 1_555 yes
C(6) C(7) C(8) C(101) 0.9(2) 1_555 1_555 1_555 1_555 yes
C(6) C(7) C(101) C(8) -179.0(2) 1_555 1_555 1_555 1_555 yes
C(6) C(7) C(101) C(9) 178.7(3) 1_555 1_555 1_555 1_555 yes
C(6) C(7) C(101) C(10) 0.4(3) 1_555 1_555 1_555 1_555 yes
C(6) C(10) Zr(1) C(7) -36.6(1) 1_555 1_555 1_555 1_555 yes
C(6) C(10) Zr(1) C(8) -76.8(2) 1_555 1_555 1_555 1_555 yes
C(6) C(10) Zr(1) C(9) -113.7(2) 1_555 1_555 1_555 1_555 yes
C(6) C(10) Zr(1) C(11) -156.0(2) 1_555 1_555 1_555 1_555 yes
C(6) C(10) Zr(1) C(12) 170.1(2) 1_555 1_555 1_555 1_555 yes
C(6) C(10) Zr(1) C(100) -7.1(2) 1_555 1_555 1_555 1_555 yes
C(6) C(10) Zr(1) C(101) -56.5(2) 1_555 1_555 1_555 1_555 yes
C(6) C(10) C(9) C(8) 1.7(3) 1_555 1_555 1_555 1_555 yes
C(6) C(10) C(9) C(101) 0.6(2) 1_555 1_555 1_555 1_555 yes
C(6) C(10) C(101) C(7) -0.4(3) 1_555 1_555 1_555 1_555 yes
C(6) C(10) C(101) C(8) 178.6(3) 1_555 1_555 1_555 1_555 yes
C(6) C(10) C(101) C(9) -179.3(2) 1_555 1_555 1_555 1_555 yes
C(6) C(101) Zr(1) C(7) -71.3(2) 1_555 1_555 1_555 1_555 yes
C(6) C(101) Zr(1) C(8) -143.5(2) 1_555 1_555 1_555 1_555 yes
C(6) C(101) Zr(1) C(9) 144.2(2) 1_555 1_555 1_555 1_555 yes
C(6) C(101) Zr(1) C(10) 72.7(2) 1_555 1_555 1_555 1_555 yes
C(6) C(101) Zr(1) C(11) 159.9(2) 1_555 1_555 1_555 1_555 yes
C(6) C(101) Zr(1) C(12) 124.5(2) 1_555 1_555 1_555 1_555 yes
C(6) C(101) Zr(1) C(100) -79.1(1) 1_555 1_555 1_555 1_555 yes
C(6) C(101) C(7) C(8) 179.0(2) 1_555 1_555 1_555 1_555 yes
C(6) C(101) C(8) C(7) -1.6(3) 1_555 1_555 1_555 1_555 yes
C(6) C(101) C(8) C(9) 179.8(3) 1_555 1_555 1_555 1_555 yes
C(6) C(101) C(9) C(8) -179.8(3) 1_555 1_555 1_555 1_555 yes
C(6) C(101) C(9) C(10) -1.1(3) 1_555 1_555 1_555 1_555 yes
C(6) C(101) C(10) C(9) 179.3(2) 1_555 1_555 1_555 1_555 yes
C(7) Zr(1) N(1) C(34) 159.8(2) 1_555 1_555 1_555 1_555 yes
C(7) Zr(1) N(1) C(38) -33.1(2) 1_555 1_555 1_555 1_555 yes
C(7) Zr(1) C(1) C(100) 119.0(1) 1_555 1_555 1_555 1_555 yes
C(7) Zr(1) C(2) C(100) -171.0(1) 1_555 1_555 1_555 1_555 yes
C(7) Zr(1) C(3) C(100) -103.9(1) 1_555 1_555 1_555 1_555 yes
C(7) Zr(1) C(4) C(100) -32.9(2) 1_555 1_555 1_555 1_555 yes
C(7) Zr(1) C(5) C(100) 52.5(2) 1_555 1_555 1_555 1_555 yes
C(7) Zr(1) C(6) C(10) 114.5(2) 1_555 1_555 1_555 1_555 yes
C(7) Zr(1) C(6) C(101) 57.1(2) 1_555 1_555 1_555 1_555 yes
C(7) Zr(1) C(8) C(9) -113.3(2) 1_555 1_555 1_555 1_555 yes
C(7) Zr(1) C(8) C(101) -56.4(2) 1_555 1_555 1_555 1_555 yes
C(7) Zr(1) C(9) C(8) 37.6(1) 1_555 1_555 1_555 1_555 yes
C(7) Zr(1) C(9) C(10) -77.5(2) 1_555 1_555 1_555 1_555 yes
C(7) Zr(1) C(9) C(101) -19.7(1) 1_555 1_555 1_555 1_555 yes
C(7) Zr(1) C(10) C(9) 77.2(2) 1_555 1_555 1_555 1_555 yes
C(7) Zr(1) C(10) C(101) 19.9(1) 1_555 1_555 1_555 1_555 yes
C(7) Zr(1) C(11) C(12) -132.9(1) 1_555 1_555 1_555 1_555 yes
C(7) Zr(1) C(12) C(11) 72.5(2) 1_555 1_555 1_555 1_555 yes
C(7) Zr(1) C(12) C(13) -117.3(4) 1_555 1_555 1_555 1_555 yes
C(7) Zr(1) C(101) C(8) 72.2(2) 1_555 1_555 1_555 1_555 yes
C(7) Zr(1) C(101) C(9) 144.5(2) 1_555 1_555 1_555 1_555 yes
C(7) Zr(1) C(101) C(10) -144.0(2) 1_555 1_555 1_555 1_555 yes
C(7) C(6) Zr(1) C(8) -36.7(2) 1_555 1_555 1_555 1_555 yes
C(7) C(6) Zr(1) C(9) -77.2(2) 1_555 1_555 1_555 1_555 yes
C(7) C(6) Zr(1) C(10) -114.5(2) 1_555 1_555 1_555 1_555 yes
C(7) C(6) Zr(1) C(11) -83.0(2) 1_555 1_555 1_555 1_555 yes
C(7) C(6) Zr(1) C(12) -126.6(2) 1_555 1_555 1_555 1_555 yes
C(7) C(6) Zr(1) C(100) 61.6(2) 1_555 1_555 1_555 1_555 yes
C(7) C(6) Zr(1) C(101) -57.1(2) 1_555 1_555 1_555 1_555 yes
C(7) C(6) C(10) C(9) -0.4(3) 1_555 1_555 1_555 1_555 yes
C(7) C(6) C(10) C(101) 0.2(2) 1_555 1_555 1_555 1_555 yes
C(7) C(6) C(101) C(8) 1.6(3) 1_555 1_555 1_555 1_555 yes
C(7) C(6) C(101) C(9) -178.7(3) 1_555 1_555 1_555 1_555 yes
C(7) C(6) C(101) C(10) -179.8(2) 1_555 1_555 1_555 1_555 yes
C(7) C(8) Zr(1) C(9) 113.3(2) 1_555 1_555 1_555 1_555 yes
C(7) C(8) Zr(1) C(10) 76.7(2) 1_555 1_555 1_555 1_555 yes
C(7) C(8) Zr(1) C(11) -177.4(2) 1_555 1_555 1_555 1_555 yes
C(7) C(8) Zr(1) C(12) 155.7(2) 1_555 1_555 1_555 1_555 yes
C(7) C(8) Zr(1) C(100) -73.5(2) 1_555 1_555 1_555 1_555 yes
C(7) C(8) Zr(1) C(101) 56.4(2) 1_555 1_555 1_555 1_555 yes
C(7) C(8) C(9) C(10) -2.3(3) 1_555 1_555 1_555 1_555 yes
C(7) C(8) C(9) C(101) -1.2(2) 1_555 1_555 1_555 1_555 yes
C(7) C(8) C(101) C(9) 178.6(2) 1_555 1_555 1_555 1_555 yes
C(7) C(8) C(101) C(10) -179.4(3) 1_555 1_555 1_555 1_555 yes
C(7) C(101) Zr(1) C(8) -72.2(2) 1_555 1_555 1_555 1_555 yes
C(7) C(101) Zr(1) C(9) -144.5(2) 1_555 1_555 1_555 1_555 yes
C(7) C(101) Zr(1) C(10) 144.0(2) 1_555 1_555 1_555 1_555 yes
C(7) C(101) Zr(1) C(11) -128.8(2) 1_555 1_555 1_555 1_555 yes
C(7) C(101) Zr(1) C(12) -164.3(2) 1_555 1_555 1_555 1_555 yes
C(7) C(101) Zr(1) C(100) -7.8(1) 1_555 1_555 1_555 1_555 yes
C(7) C(101) C(6) C(10) 179.8(2) 1_555 1_555 1_555 1_555 yes
C(7) C(101) C(8) C(9) -178.6(2) 1_555 1_555 1_555 1_555 yes
C(7) C(101) C(9) C(8) 2.4(3) 1_555 1_555 1_555 1_555 yes
C(7) C(101) C(9) C(10) -178.9(3) 1_555 1_555 1_555 1_555 yes
C(7) C(101) C(10) C(9) 179.0(3) 1_555 1_555 1_555 1_555 yes
C(8) Zr(1) N(1) C(34) 133.7(2) 1_555 1_555 1_555 1_555 yes
C(8) Zr(1) N(1) C(38) -59.2(2) 1_555 1_555 1_555 1_555 yes
C(8) Zr(1) C(1) C(100) 150.6(1) 1_555 1_555 1_555 1_555 yes
C(8) Zr(1) C(2) C(100) -144.1(1) 1_555 1_555 1_555 1_555 yes
C(8) Zr(1) C(3) C(100) -82.7(1) 1_555 1_555 1_555 1_555 yes
C(8) Zr(1) C(4) C(100) 6.0(2) 1_555 1_555 1_555 1_555 yes
C(8) Zr(1) C(5) C(100) 88.6(1) 1_555 1_555 1_555 1_555 yes
C(8) Zr(1) C(6) C(10) 77.8(2) 1_555 1_555 1_555 1_555 yes
C(8) Zr(1) C(6) C(101) 20.5(1) 1_555 1_555 1_555 1_555 yes
C(8) Zr(1) C(7) C(101) 57.8(2) 1_555 1_555 1_555 1_555 yes
C(8) Zr(1) C(9) C(10) -115.1(2) 1_555 1_555 1_555 1_555 yes
C(8) Zr(1) C(9) C(101) -57.3(1) 1_555 1_555 1_555 1_555 yes
C(8) Zr(1) C(10) C(9) 37.0(1) 1_555 1_555 1_555 1_555 yes
C(8) Zr(1) C(10) C(101) -20.3(1) 1_555 1_555 1_555 1_555 yes
C(8) Zr(1) C(11) C(12) -131.3(1) 1_555 1_555 1_555 1_555 yes
C(8) Zr(1) C(12) C(11) 53.5(2) 1_555 1_555 1_555 1_555 yes
C(8) Zr(1) C(12) C(13) -136.3(4) 1_555 1_555 1_555 1_555 yes
C(8) Zr(1) C(101) C(9) 72.3(2) 1_555 1_555 1_555 1_555 yes
C(8) Zr(1) C(101) C(10) 143.8(2) 1_555 1_555 1_555 1_555 yes
C(8) C(7) Zr(1) C(9) -37.8(2) 1_555 1_555 1_555 1_555 yes
C(8) C(7) Zr(1) C(10) -78.1(2) 1_555 1_555 1_555 1_555 yes
C(8) C(7) Zr(1) C(11) 3.1(2) 1_555 1_555 1_555 1_555 yes
C(8) C(7) Zr(1) C(12) -35.6(2) 1_555 1_555 1_555 1_555 yes
C(8) C(7) Zr(1) C(100) 116.0(2) 1_555 1_555 1_555 1_555 yes
C(8) C(7) Zr(1) C(101) -57.8(2) 1_555 1_555 1_555 1_555 yes
C(8) C(7) C(6) C(10) -1.1(3) 1_555 1_555 1_555 1_555 yes
C(8) C(7) C(6) C(101) -0.9(2) 1_555 1_555 1_555 1_555 yes
C(8) C(7) C(101) C(9) -2.4(3) 1_555 1_555 1_555 1_555 yes
C(8) C(7) C(101) C(10) 179.4(3) 1_555 1_555 1_555 1_555 yes
C(8) C(9) Zr(1) C(10) 115.1(2) 1_555 1_555 1_555 1_555 yes
C(8) C(9) Zr(1) C(11) -107.2(2) 1_555 1_555 1_555 1_555 yes
C(8) C(9) Zr(1) C(12) -140.9(2) 1_555 1_555 1_555 1_555 yes
C(8) C(9) Zr(1) C(100) -10.9(2) 1_555 1_555 1_555 1_555 yes
C(8) C(9) Zr(1) C(101) 57.3(1) 1_555 1_555 1_555 1_555 yes
C(8) C(9) C(10) C(101) 1.1(2) 1_555 1_555 1_555 1_555 yes
C(8) C(9) C(101) C(10) -178.7(2) 1_555 1_555 1_555 1_555 yes
C(8) C(101) Zr(1) C(9) -72.3(2) 1_555 1_555 1_555 1_555 yes
C(8) C(101) Zr(1) C(10) -143.8(2) 1_555 1_555 1_555 1_555 yes
C(8) C(101) Zr(1) C(11) -56.6(1) 1_555 1_555 1_555 1_555 yes
C(8) C(101) Zr(1) C(12) -92.0(1) 1_555 1_555 1_555 1_555 yes
C(8) C(101) Zr(1) C(100) 64.5(1) 1_555 1_555 1_555 1_555 yes
C(8) C(101) C(6) C(10) -178.6(3) 1_555 1_555 1_555 1_555 yes
C(8) C(101) C(9) C(10) 178.7(2) 1_555 1_555 1_555 1_555 yes
C(8) C(101) C(10) C(9) -2.1(3) 1_555 1_555 1_555 1_555 yes
C(9) Zr(1) N(1) C(34) 104.0(2) 1_555 1_555 1_555 1_555 yes
C(9) Zr(1) N(1) C(38) -88.9(2) 1_555 1_555 1_555 1_555 yes
C(9) Zr(1) C(1) C(100) 163.2(1) 1_555 1_555 1_555 1_555 yes
C(9) Zr(1) C(2) C(100) -150.6(1) 1_555 1_555 1_555 1_555 yes
C(9) Zr(1) C(3) C(100) -105.8(2) 1_555 1_555 1_555 1_555 yes
C(9) Zr(1) C(4) C(100) 40.3(6) 1_555 1_555 1_555 1_555 yes
C(9) Zr(1) C(5) C(100) 118.0(1) 1_555 1_555 1_555 1_555 yes
C(9) Zr(1) C(6) C(10) 37.2(1) 1_555 1_555 1_555 1_555 yes
C(9) Zr(1) C(6) C(101) -20.1(1) 1_555 1_555 1_555 1_555 yes
C(9) Zr(1) C(7) C(101) 19.9(1) 1_555 1_555 1_555 1_555 yes
C(9) Zr(1) C(8) C(101) 56.9(2) 1_555 1_555 1_555 1_555 yes
C(9) Zr(1) C(10) C(101) -57.2(1) 1_555 1_555 1_555 1_555 yes
C(9) Zr(1) C(11) C(12) -101.0(1) 1_555 1_555 1_555 1_555 yes
C(9) Zr(1) C(12) C(11) 74.3(1) 1_555 1_555 1_555 1_555 yes
C(9) Zr(1) C(12) C(13) -115.5(4) 1_555 1_555 1_555 1_555 yes
C(9) Zr(1) C(101) C(10) 71.5(2) 1_555 1_555 1_555 1_555 yes
C(9) C(8) Zr(1) C(10) -36.6(1) 1_555 1_555 1_555 1_555 yes
C(9) C(8) Zr(1) C(11) 69.3(2) 1_555 1_555 1_555 1_555 yes
C(9) C(8) Zr(1) C(12) 42.3(2) 1_555 1_555 1_555 1_555 yes
C(9) C(8) Zr(1) C(100) 173.2(1) 1_555 1_555 1_555 1_555 yes
C(9) C(8) Zr(1) C(101) -56.9(2) 1_555 1_555 1_555 1_555 yes
C(9) C(8) C(7) C(101) 1.2(2) 1_555 1_555 1_555 1_555 yes
C(9) C(8) C(101) C(10) 2.1(3) 1_555 1_555 1_555 1_555 yes
C(9) C(10) Zr(1) C(11) -42.3(2) 1_555 1_555 1_555 1_555 yes
C(9) C(10) Zr(1) C(12) -76.1(2) 1_555 1_555 1_555 1_555 yes
C(9) C(10) Zr(1) C(100) 106.6(2) 1_555 1_555 1_555 1_555 yes
C(9) C(10) Zr(1) C(101) 57.2(1) 1_555 1_555 1_555 1_555 yes
C(9) C(10) C(6) C(101) -0.6(2) 1_555 1_555 1_555 1_555 yes
C(9) C(101) Zr(1) C(10) -71.5(2) 1_555 1_555 1_555 1_555 yes
C(9) C(101) Zr(1) C(11) 15.7(2) 1_555 1_555 1_555 1_555 yes
C(9) C(101) Zr(1) C(12) -19.7(2) 1_555 1_555 1_555 1_555 yes
C(9) C(101) Zr(1) C(100) 136.8(1) 1_555 1_555 1_555 1_555 yes
C(9) C(101) C(6) C(10) 1.1(3) 1_555 1_555 1_555 1_555 yes
C(10) Zr(1) N(1) C(34) 114.5(2) 1_555 1_555 1_555 1_555 yes
C(10) Zr(1) N(1) C(38) -78.4(2) 1_555 1_555 1_555 1_555 yes
C(10) Zr(1) C(1) C(100) 131.8(1) 1_555 1_555 1_555 1_555 yes
C(10) Zr(1) C(2) C(100) 171.6(1) 1_555 1_555 1_555 1_555 yes
C(10) Zr(1) C(3) C(100) -147.5(1) 1_555 1_555 1_555 1_555 yes
C(10) Zr(1) C(4) C(100) -109.1(2) 1_555 1_555 1_555 1_555 yes
C(10) Zr(1) C(5) C(100) 90.3(5) 1_555 1_555 1_555 1_555 yes
C(10) Zr(1) C(6) C(101) -57.3(2) 1_555 1_555 1_555 1_555 yes
C(10) Zr(1) C(7) C(101) -20.3(1) 1_555 1_555 1_555 1_555 yes
C(10) Zr(1) C(8) C(101) 20.3(1) 1_555 1_555 1_555 1_555 yes
C(10) Zr(1) C(9) C(101) 57.8(2) 1_555 1_555 1_555 1_555 yes
C(10) Zr(1) C(11) C(12) -79.9(1) 1_555 1_555 1_555 1_555 yes
C(10) Zr(1) C(12) C(11) 104.9(1) 1_555 1_555 1_555 1_555 yes
C(10) Zr(1) C(12) C(13) -84.9(4) 1_555 1_555 1_555 1_555 yes
C(10) C(6) Zr(1) C(11) 31.5(2) 1_555 1_555 1_555 1_555 yes
C(10) C(6) Zr(1) C(12) -12.1(2) 1_555 1_555 1_555 1_555 yes
C(10) C(6) Zr(1) C(100) 176.0(1) 1_555 1_555 1_555 1_555 yes
C(10) C(6) Zr(1) C(101) 57.3(2) 1_555 1_555 1_555 1_555 yes
C(10) C(6) C(7) C(101) -0.2(2) 1_555 1_555 1_555 1_555 yes
C(10) C(9) Zr(1) C(11) 137.7(2) 1_555 1_555 1_555 1_555 yes
C(10) C(9) Zr(1) C(12) 104.0(2) 1_555 1_555 1_555 1_555 yes
C(10) C(9) Zr(1) C(100) -126.0(1) 1_555 1_555 1_555 1_555 yes
C(10) C(9) Zr(1) C(101) -57.8(2) 1_555 1_555 1_555 1_555 yes
C(10) C(9) C(8) C(101) -1.1(2) 1_555 1_555 1_555 1_555 yes
C(10) C(101) Zr(1) C(11) 87.2(2) 1_555 1_555 1_555 1_555 yes
C(10) C(101) Zr(1) C(12) 51.7(2) 1_555 1_555 1_555 1_555 yes
C(10) C(101) Zr(1) C(100) -151.8(1) 1_555 1_555 1_555 1_555 yes
C(11) Zr(1) N(1) C(34) 15.5(2) 1_555 1_555 1_555 1_555 yes
C(11) Zr(1) N(1) C(38) -177.4(2) 1_555 1_555 1_555 1_555 yes
C(11) Zr(1) C(1) C(100) -120.5(1) 1_555 1_555 1_555 1_555 yes
C(11) Zr(1) C(2) C(100) -54.7(2) 1_555 1_555 1_555 1_555 yes
C(11) Zr(1) C(3) C(100) 32.1(2) 1_555 1_555 1_555 1_555 yes
C(11) Zr(1) C(4) C(100) 103.7(1) 1_555 1_555 1_555 1_555 yes
C(11) Zr(1) C(5) C(100) 169.9(1) 1_555 1_555 1_555 1_555 yes
C(11) Zr(1) C(6) C(101) -25.9(2) 1_555 1_555 1_555 1_555 yes
C(11) Zr(1) C(7) C(101) 60.8(2) 1_555 1_555 1_555 1_555 yes
C(11) Zr(1) C(8) C(101) 126.2(1) 1_555 1_555 1_555 1_555 yes
C(11) Zr(1) C(9) C(101) -164.5(2) 1_555 1_555 1_555 1_555 yes
C(11) Zr(1) C(10) C(101) -99.5(1) 1_555 1_555 1_555 1_555 yes
C(11) Zr(1) C(12) C(13) 170.2(5) 1_555 1_555 1_555 1_555 yes
C(11) P(1) C(22) C(23) 178.0(2) 1_555 1_555 1_555 1_555 yes
C(11) P(1) C(22) C(27) -7.0(3) 1_555 1_555 1_555 1_555 yes
C(11) P(1) C(28) C(29) 106.6(2) 1_555 1_555 1_555 1_555 yes
C(11) P(1) C(28) C(33) -70.3(2) 1_555 1_555 1_555 1_555 yes
C(11) C(12) Zr(1) C(100) -76.5(1) 1_555 1_555 1_555 1_555 yes
C(11) C(12) Zr(1) C(101) 83.4(1) 1_555 1_555 1_555 1_555 yes
C(11) C(12) C(13) C(14) -110.9(3) 1_555 1_555 1_555 1_555 yes
C(11) C(12) C(13) C(18) 70.8(4) 1_555 1_555 1_555 1_555 yes
C(12) Zr(1) N(1) C(34) 19.6(2) 1_555 1_555 1_555 1_555 yes
C(12) Zr(1) N(1) C(38) -173.3(2) 1_555 1_555 1_555 1_555 yes
C(12) Zr(1) C(1) C(100) -96.7(1) 1_555 1_555 1_555 1_555 yes
C(12) Zr(1) C(2) C(100) -17.0(2) 1_555 1_555 1_555 1_555 yes
C(12) Zr(1) C(3) C(100) 75.2(1) 1_555 1_555 1_555 1_555 yes
C(12) Zr(1) C(4) C(100) 138.2(1) 1_555 1_555 1_555 1_555 yes
C(12) Zr(1) C(5) C(100) -158.1(1) 1_555 1_555 1_555 1_555 yes
C(12) Zr(1) C(6) C(101) -69.5(2) 1_555 1_555 1_555 1_555 yes
C(12) Zr(1) C(7) C(101) 22.2(2) 1_555 1_555 1_555 1_555 yes
C(12) Zr(1) C(8) C(101) 99.3(1) 1_555 1_555 1_555 1_555 yes
C(12) Zr(1) C(9) C(101) 161.8(1) 1_555 1_555 1_555 1_555 yes
C(12) Zr(1) C(10) C(101) -133.4(1) 1_555 1_555 1_555 1_555 yes
C(12) C(11) Zr(1) C(100) 115.0(1) 1_555 1_555 1_555 1_555 yes
C(12) C(11) Zr(1) C(101) -108.4(1) 1_555 1_555 1_555 1_555 yes
C(12) C(11) P(1) C(22) 46.8(3) 1_555 1_555 1_555 1_555 yes
C(12) C(11) P(1) C(28) 152.5(3) 1_555 1_555 1_555 1_555 yes
C(12) C(13) C(14) C(15) -179.9(2) 1_555 1_555 1_555 1_555 yes
C(12) C(13) C(14) C(19) 0.7(4) 1_555 1_555 1_555 1_555 yes
C(12) C(13) C(18) C(17) 178.2(2) 1_555 1_555 1_555 1_555 yes
C(12) C(13) C(18) C(21) -1.7(4) 1_555 1_555 1_555 1_555 yes
C(13) C(12) Zr(1) C(100) 93.6(4) 1_555 1_555 1_555 1_555 yes
C(13) C(12) Zr(1) C(101) -106.5(4) 1_555 1_555 1_555 1_555 yes
C(13) C(14) C(15) C(16) 2.3(4) 1_555 1_555 1_555 1_555 yes
C(13) C(18) C(17) C(16) 1.3(4) 1_555 1_555 1_555 1_555 yes
C(14) C(13) C(18) C(17) -0.1(4) 1_555 1_555 1_555 1_555 yes
C(14) C(13) C(18) C(21) 180.0(2) 1_555 1_555 1_555 1_555 yes
C(14) C(15) C(16) C(17) -1.2(4) 1_555 1_555 1_555 1_555 yes
C(14) C(15) C(16) C(20) 177.7(2) 1_555 1_555 1_555 1_555 yes
C(15) C(14) C(13) C(18) -1.6(4) 1_555 1_555 1_555 1_555 yes
C(15) C(16) C(17) C(18) -0.6(4) 1_555 1_555 1_555 1_555 yes
C(16) C(15) C(14) C(19) -178.2(2) 1_555 1_555 1_555 1_555 yes
C(16) C(17) C(18) C(21) -178.8(3) 1_555 1_555 1_555 1_555 yes
C(18) C(13) C(14) C(19) 179.0(2) 1_555 1_555 1_555 1_555 yes
C(18) C(17) C(16) C(20) -179.5(2) 1_555 1_555 1_555 1_555 yes
C(22) P(1) C(28) C(29) -140.2(2) 1_555 1_555 1_555 1_555 yes
C(22) P(1) C(28) C(33) 42.9(2) 1_555 1_555 1_555 1_555 yes
C(22) C(23) C(24) C(25) -1.2(5) 1_555 1_555 1_555 1_555 yes
C(22) C(27) C(26) C(25) -0.8(4) 1_555 1_555 1_555 1_555 yes
C(23) C(22) P(1) C(28) 70.9(2) 1_555 1_555 1_555 1_555 yes
C(23) C(22) C(27) C(26) 0.3(4) 1_555 1_555 1_555 1_555 yes
C(23) C(24) C(25) C(26) 0.7(5) 1_555 1_555 1_555 1_555 yes
C(24) C(23) C(22) C(27) 0.7(4) 1_555 1_555 1_555 1_555 yes
C(24) C(25) C(26) C(27) 0.2(4) 1_555 1_555 1_555 1_555 yes
C(27) C(22) P(1) C(28) -114.1(2) 1_555 1_555 1_555 1_555 yes
C(28) C(29) C(30) C(31) -0.2(4) 1_555 1_555 1_555 1_555 yes
C(28) C(33) C(32) C(31) 0.9(4) 1_555 1_555 1_555 1_555 yes
C(29) C(28) C(33) C(32) -2.6(4) 1_555 1_555 1_555 1_555 yes
C(29) C(30) C(31) C(32) -1.5(4) 1_555 1_555 1_555 1_555 yes
C(30) C(29) C(28) C(33) 2.3(4) 1_555 1_555 1_555 1_555 yes
C(30) C(31) C(32) C(33) 1.2(4) 1_555 1_555 1_555 1_555 yes
C(34) N(1) Zr(1) C(100) -94.9(2) 1_555 1_555 1_555 1_555 yes
C(34) N(1) Zr(1) C(101) 131.9(2) 1_555 1_555 1_555 1_555 yes
C(34) N(1) C(38) C(37) 0.9(4) 1_555 1_555 1_555 1_555 yes
C(34) C(35) C(36) C(37) 1.4(4) 1_555 1_555 1_555 1_555 yes
C(35) C(34) N(1) C(38) -0.8(4) 1_555 1_555 1_555 1_555 yes
C(35) C(36) C(37) C(38) -1.2(4) 1_555 1_555 1_555 1_555 yes
C(38) N(1) Zr(1) C(100) 72.2(2) 1_555 1_555 1_555 1_555 yes
C(38) N(1) Zr(1) C(101) -61.1(2) 1_555 1_555 1_555 1_555 yes
C(100) Zr(1) C(6) C(101) 118.7(1) 1_555 1_555 1_555 1_555 yes
C(100) Zr(1) C(7) C(101) 173.8(1) 1_555 1_555 1_555 1_555 yes
C(100) Zr(1) C(8) C(101) -129.9(1) 1_555 1_555 1_555 1_555 yes
C(100) Zr(1) C(9) C(101) -68.2(2) 1_555 1_555 1_555 1_555 yes
C(100) Zr(1) C(10) C(101) 49.4(2) 1_555 1_555 1_555 1_555 yes
C(100) C(1) Zr(1) C(101) 133.7(1) 1_555 1_555 1_555 1_555 yes
C(100) C(2) Zr(1) C(101) -170.1(1) 1_555 1_555 1_555 1_555 yes
C(100) C(3) Zr(1) C(101) -115.08(10) 1_555 1_555 1_555 1_555 yes
C(100) C(4) Zr(1) C(101) -41.5(2) 1_555 1_555 1_555 1_555 yes
C(100) C(5) Zr(1) C(101) 73.4(2) 1_555 1_555 1_555 1_555 yes
